data_4086749
loop_
_publ_author_name
'Touney, Eric E.'
'Van Hoveln, Ryan'
'Buttke, Carl T.'
'Freidberg, Michael D.'
'Guzei, Ilia A.'
'Schomaker, Jennifer M.'

_publ_section_title
;
 Heteroleptic Nickel Complexes for the Markovnikov-Selective Hydroboration
 of Styrenes
;
_journal_issue 20
_journal_name_full Organometallics
_journal_page_first 3436
_journal_paper_doi 10.1021/acs.organomet.6b00652
_journal_volume 35
_journal_year 2016
_chemical_formula_moiety 'C87 H89 Cl2 N2 Ni P, 0.5(C8 H10)'
_chemical_formula_sum 'C93 H96.5 Cl2 N2 Ni P'
_chemical_formula_weight 1402.80
_space_group_crystal_system triclinic
_space_group_IT_number 2
_space_group_name_Hall '-P 1'
_space_group_name_H-M_alt 'P -1'
_symmetry_space_group_name_Hall '-P 1'
_symmetry_space_group_name_H-M 'P -1'
_atom_sites_solution_hydrogens geom
_audit_creation_date 2015-06-24
_audit_creation_method
;
Olex2 1.2-dev
(compiled 2015.06.08 svn.r3188 for OlexSys, GUI svn.r5058)
;
_cell_angle_alpha 106.004(16)
_cell_angle_beta 95.015(18)
_cell_angle_gamma 96.289(15)
_cell_formula_units_Z 4
_cell_length_a 13.613(4)
_cell_length_b 23.589(7)
_cell_length_c 24.661(7)
_cell_measurement_reflns_used 9833
_cell_measurement_temperature 100
_cell_measurement_theta_max 27.55
_cell_measurement_theta_min 2.173
_cell_volume 7509(4)
_computing_cell_refinement 'SAINT+ Ver. 8.34A (Bruker-AXS, 2014)'
_computing_data_collection 'APEX2 Ver. 2015.1-0 (Bruker-AXS, 2014)'
_computing_data_reduction 'SAINT+ Ver. 8.34A (Bruker-AXS, 2014)'
_computing_molecular_graphics 'OLEX2 (Dolomanov et al., 2009)'
_computing_publication_material 'OLEX2 (Dolomanov et al., 2009)'
_computing_structure_refinement 'XL (Sheldrick, 2015b)'
_computing_structure_solution 'XT (Sheldrick, 2015a)'
_diffrn_ambient_temperature 100
_diffrn_detector_area_resol_mean 10.4
_diffrn_detector_type 'CMOS area detector'
_diffrn_measured_fraction_theta_full 1.000
_diffrn_measured_fraction_theta_max 1.000
_diffrn_measurement_device 'four-circle diffractometer'
_diffrn_measurement_device_type 'Bruker SMART APEX2 area detector'
_diffrn_measurement_method '0.5\ \w and 0.5\ \f scans'
_diffrn_radiation_collimation 'focusing mirrors'
_diffrn_radiation_monochromator 'mirror optics'
_diffrn_radiation_probe x-ray
_diffrn_radiation_type MoK\a
_diffrn_radiation_wavelength 0.71073
_diffrn_reflns_av_R_equivalents 0.0855
_diffrn_reflns_av_unetI/netI 0.0656
_diffrn_reflns_Laue_measured_fraction_full 1.000
_diffrn_reflns_Laue_measured_fraction_max 1.000
_diffrn_reflns_limit_h_max 16
_diffrn_reflns_limit_h_min -16
_diffrn_reflns_limit_k_max 29
_diffrn_reflns_limit_k_min -29
_diffrn_reflns_limit_l_max 30
_diffrn_reflns_limit_l_min -30
_diffrn_reflns_number 160626
_diffrn_reflns_point_group_measured_fraction_full 1.000
_diffrn_reflns_point_group_measured_fraction_max 1.000
_diffrn_reflns_theta_full 25.000
_diffrn_reflns_theta_max 26.000
_diffrn_reflns_theta_min 0.866
_diffrn_source 'microfocus sealed X-ray tube'
_diffrn_source_type 'Incoatec I\ms'
_exptl_absorpt_coefficient_mu 0.400
_exptl_absorpt_correction_T_max 0.7456
_exptl_absorpt_correction_T_min 0.6880
_exptl_absorpt_correction_type multi-scan
_exptl_absorpt_process_details 'SADABS-2014/5 (Krause et al., 2015) was used for absorption correction.'
_exptl_crystal_colour red
_exptl_crystal_colour_primary red
_exptl_crystal_density_diffrn 1.241
_exptl_crystal_density_method 'not measured'
_exptl_crystal_description block
_exptl_crystal_F_000 2982
_exptl_crystal_size_max 0.13
_exptl_crystal_size_mid 0.069
_exptl_crystal_size_min 0.065
_refine_diff_density_max 0.413
_refine_diff_density_min -0.323
_refine_diff_density_rms 0.061
_refine_ls_extinction_method none
_refine_ls_goodness_of_fit_ref 1.006
_refine_ls_hydrogen_treatment constr
_refine_ls_matrix_type full
_refine_ls_number_parameters 1753
_refine_ls_number_reflns 29504
_refine_ls_number_restraints 0
_refine_ls_restrained_S_all 1.006
_refine_ls_R_factor_all 0.0796
_refine_ls_R_factor_gt 0.0444
_refine_ls_shift/su_max 0.001
_refine_ls_shift/su_mean 0.000
_refine_ls_structure_factor_coef Fsqd
_refine_ls_weighting_details 'w=1/[\s^2^(Fo^2^)+(0.0294P)^2^+6.2555P] where P=(Fo^2^+2Fc^2^)/3'
_refine_ls_weighting_scheme calc
_refine_ls_wR_factor_gt 0.0874
_refine_ls_wR_factor_ref 0.1000
_reflns_Friedel_coverage 0.000
_reflns_number_gt 20613
_reflns_number_total 29504
_reflns_threshold_expression 'I > 2\s(I)'
_cod_data_source_file om6b00652_si_005.cif
_cod_data_source_block schomaker59_sq
_cod_depositor_comments 'Adding full bibliography for 4086747--4086749.cif.'
_cod_original_formula_sum 'C93 H96.50 Cl2 N2 Ni P'
_cod_database_code 4086749
_shelx_space_group_comment
;
The symmetry employed for this shelxl refinement is uniquely defined
by the following loop, which should always be used as a source of
symmetry information in preference to the above space-group names.
They are only intended as comments.
;
_shelx_estimated_absorpt_t_max 0.974
_shelx_estimated_absorpt_t_min 0.950
_olex2_refinement_description
;
1. Fixed Uiso
 At 1.2 times of:
  All C(H) groups, All C(H,H) groups
 At 1.5 times of:
  All C(H,H,H) groups
2.a Ternary CH refined with riding coordinates:
 C10(H10), C24(H24), C43(H43), C57(H57), C70(H70), C76(H76), C82(H82),
 C10A(H10A), C24A(H24A), C43A(H43A), C57A(H57A), C70A(H70A), C76A(H76A),
 C82A(H82A)
2.b Secondary CH2 refined with riding coordinates:
 C71(H71A,H71B), C72(H72A,H72B), C73(H73A,H73B), C74(H74A,H74B), C75(H75A,
 H75B), C77(H77A,H77B), C78(H78A,H78B), C79(H79A,H79B), C80(H80A,H80B),
 C81(H81A,H81B), C83(H83A,H83B), C84(H84A,H84B), C85(H85A,H85B), C86(H86A,H86B),
  C87(H87A,H87B), C71A(H71C,H71D), C72A(H72C,H72D), C73A(H73C,H73D), C74A(H74C,
 H74D), C75A(H75C,H75D), C77A(H77C,H77D), C78A(H78C,H78D), C79A(H79C,H79D),
 C80A(H80C,H80D), C81A(H81C,H81D), C83A(H83C,H83D), C84A(H84C,H84D), C85A(H85C,
 H85D), C86A(H86C,H86D), C87A(H87C,H87D)
2.c Aromatic/amide H refined with riding coordinates:
 C2(H2), C3(H3), C6(H6), C8(H8), C12(H12), C13(H13), C14(H14), C15(H15),
 C16(H16), C18(H18), C19(H19), C20(H20), C21(H21), C22(H22), C26(H26), C27(H27),
  C28(H28), C29(H29), C30(H30), C32(H32), C33(H33), C34(H34), C35(H35),
 C36(H36), C39(H39), C41(H41), C45(H45), C46(H46), C47(H47), C48(H48), C49(H49),
  C51(H51), C52(H52), C53(H53), C54(H54), C55(H55), C59(H59), C60(H60),
 C61(H61), C62(H62), C63(H63), C65(H65), C66(H66), C67(H67), C68(H68), C69(H69),
  C2A(H2A), C3A(H3A), C6A(H6A), C8A(H8A), C12A(H12A), C13A(H13A), C14A(H14A),
 C15A(H15A), C16A(H16A), C18A(H18A), C19A(H19A), C20A(H20A), C21A(H21A),
 C22A(H22A), C26A(H26A), C27A(H27A), C28A(H28A), C29A(H29A), C30A(H30A),
 C32A(H32A), C33A(H33A), C34A(H34A), C35A(H35A), C36A(H36A), C39A(H39A),
 C41A(H41A), C45A(H45A), C46A(H46A), C47A(H47A), C48A(H48A), C49A(H49A),
 C51A(H51A), C52A(H52A), C53A(H53A), C54A(H54A), C55A(H55A), C59A(H59A),
 C60A(H60A), C61A(H61A), C62A(H62A), C63A(H63A), C65A(H65A), C66A(H66A),
 C67A(H67A), C68A(H68A), C69A(H69A), C89(H89), C90(H90), C92(H92), C93(H93)
2.d Idealised Me refined as rotating group:
 C23(H23A,H23B,H23C), C56(H56A,H56B,H56C), C23A(H23D,H23E,H23F), C56A(H56D,
 H56E,H56F), C94(H94A,H94B,H94C), C95(H95A,H95B,H95C)
;
_shelx_shelxl_version_number 2014/7
_olex2_submission_special_instructions 'No special instructions were received'

loop_
_space_group_symop_operation_xyz
'x, y, z'
'-x, -y, -z'

loop_
_atom_site_label
_atom_site_type_symbol
_atom_site_fract_x
_atom_site_fract_y
_atom_site_fract_z
_atom_site_U_iso_or_equiv
_atom_site_adp_type
_atom_site_occupancy
_atom_site_site_symmetry_order
_atom_site_calc_flag
_atom_site_refinement_flags_posn
Ni1 Ni 0.13317(2) 0.78720(2) 0.65480(2) 0.01407(7) Uani 1 1 d .
Cl1 Cl 0.00010(4) 0.81596(3) 0.68972(3) 0.01924(13) Uani 1 1 d .
Cl2 Cl 0.26489(5) 0.75309(3) 0.62232(3) 0.02097(14) Uani 1 1 d .
P1 P 0.08899(5) 0.80745(3) 0.57267(3) 0.01631(14) Uani 1 1 d .
N1 N 0.22580(14) 0.80540(8) 0.77151(8) 0.0130(4) Uani 1 1 d .
N2 N 0.14970(14) 0.71574(8) 0.73497(8) 0.0123(4) Uani 1 1 d .
C1 C 0.17176(17) 0.76852(10) 0.72338(10) 0.0125(5) Uani 1 1 d .
C2 C 0.23732(17) 0.77591(10) 0.81293(10) 0.0140(5) Uani 1 1 d .
H2 H 0.2720 0.7922 0.8501 0.017 Uiso 1 1 calc R
C3 C 0.19038(17) 0.72043(11) 0.79052(10) 0.0141(5) Uani 1 1 d .
H3 H 0.1855 0.6898 0.8088 0.017 Uiso 1 1 calc R
C4 C 0.27104(17) 0.86526(10) 0.77487(9) 0.0127(5) Uani 1 1 d .
C5 C 0.36696(17) 0.87286(10) 0.75850(10) 0.0149(5) Uani 1 1 d .
C6 C 0.40349(18) 0.92885(11) 0.75470(10) 0.0183(5) Uani 1 1 d .
H6 H 0.4674 0.9346 0.7429 0.022 Uiso 1 1 calc R
C7 C 0.34994(19) 0.97651(11) 0.76758(11) 0.0198(6) Uani 1 1 d .
C8 C 0.26061(18) 0.96845(11) 0.78911(10) 0.0190(6) Uani 1 1 d .
H8 H 0.2258 1.0017 0.8010 0.023 Uiso 1 1 calc R
C9 C 0.21968(17) 0.91376(11) 0.79412(10) 0.0157(5) Uani 1 1 d .
C10 C 0.43343(18) 0.82348(11) 0.75086(10) 0.0170(5) Uani 1 1 d .
H10 H 0.3931 0.7862 0.7253 0.020 Uiso 1 1 calc R
C11 C 0.46063(17) 0.81231(11) 0.80779(10) 0.0183(5) Uani 1 1 d .
C12 C 0.46438(19) 0.75461(12) 0.81074(12) 0.0241(6) Uani 1 1 d .
H12 H 0.4506 0.7223 0.7769 0.029 Uiso 1 1 calc R
C13 C 0.4880(2) 0.74344(14) 0.86225(13) 0.0341(7) Uani 1 1 d .
H13 H 0.4897 0.7037 0.8635 0.041 Uiso 1 1 calc R
C14 C 0.5088(2) 0.78985(16) 0.91165(13) 0.0393(8) Uani 1 1 d .
H14 H 0.5247 0.7822 0.9470 0.047 Uiso 1 1 calc R
C15 C 0.5066(2) 0.84730(15) 0.90936(12) 0.0347(7) Uani 1 1 d .
H15 H 0.5215 0.8795 0.9432 0.042 Uiso 1 1 calc R
C16 C 0.4826(2) 0.85850(13) 0.85779(11) 0.0268(6) Uani 1 1 d .
H16 H 0.4812 0.8984 0.8567 0.032 Uiso 1 1 calc R
C17 C 0.52560(18) 0.83610(10) 0.72251(11) 0.0183(5) Uani 1 1 d .
C18 C 0.62040(19) 0.85083(12) 0.75182(12) 0.0255(6) Uani 1 1 d .
H18 H 0.6296 0.8532 0.7911 0.031 Uiso 1 1 calc R
C19 C 0.7028(2) 0.86226(12) 0.72470(13) 0.0319(7) Uani 1 1 d .
H19 H 0.7676 0.8719 0.7454 0.038 Uiso 1 1 calc R
C20 C 0.6906(2) 0.85955(12) 0.66811(13) 0.0316(7) Uani 1 1 d .
H20 H 0.7467 0.8676 0.6497 0.038 Uiso 1 1 calc R
C21 C 0.5966(2) 0.84518(12) 0.63825(12) 0.0280(6) Uani 1 1 d .
H21 H 0.5880 0.8435 0.5992 0.034 Uiso 1 1 calc R
C22 C 0.5143(2) 0.83310(11) 0.66486(11) 0.0236(6) Uani 1 1 d .
H22 H 0.4499 0.8227 0.6437 0.028 Uiso 1 1 calc R
C23 C 0.3894(2) 1.03547(11) 0.75958(13) 0.0289(7) Uani 1 1 d .
H23A H 0.4044 1.0656 0.7967 0.043 Uiso 1 1 calc GR
H23B H 0.3392 1.0476 0.7357 0.043 Uiso 1 1 calc GR
H23C H 0.4502 1.0316 0.7411 0.043 Uiso 1 1 calc GR
C24 C 0.12558(18) 0.90885(11) 0.82332(10) 0.0161(5) Uani 1 1 d .
H24 H 0.0813 0.8720 0.7998 0.019 Uiso 1 1 calc R
C25 C 0.14752(19) 0.90182(11) 0.88279(10) 0.0194(6) Uani 1 1 d .
C26 C 0.2421(2) 0.91310(12) 0.91279(11) 0.0256(6) Uani 1 1 d .
H26 H 0.2982 0.9234 0.8953 0.031 Uiso 1 1 calc R
C27 C 0.2555(2) 0.90945(13) 0.96862(12) 0.0351(7) Uani 1 1 d .
H27 H 0.3205 0.9167 0.9887 0.042 Uiso 1 1 calc R
C28 C 0.1737(3) 0.89531(13) 0.99437(12) 0.0384(8) Uani 1 1 d .
H28 H 0.1826 0.8930 1.0323 0.046 Uiso 1 1 calc R
C29 C 0.0798(3) 0.88458(13) 0.96532(12) 0.0372(8) Uani 1 1 d .
H29 H 0.0238 0.8751 0.9832 0.045 Uiso 1 1 calc R
C30 C 0.0668(2) 0.88754(12) 0.90990(11) 0.0274(6) Uani 1 1 d .
H30 H 0.0015 0.8797 0.8900 0.033 Uiso 1 1 calc R
C31 C 0.06684(18) 0.96138(11) 0.82639(10) 0.0170(5) Uani 1 1 d .
C32 C 0.07829(19) 1.01001(11) 0.87481(11) 0.0209(6) Uani 1 1 d .
H32 H 0.1241 1.0111 0.9066 0.025 Uiso 1 1 calc R
C33 C 0.0241(2) 1.05676(12) 0.87739(11) 0.0241(6) Uani 1 1 d .
H33 H 0.0326 1.0894 0.9109 0.029 Uiso 1 1 calc R
C34 C -0.04223(19) 1.05620(12) 0.83174(12) 0.0257(6) Uani 1 1 d .
H34 H -0.0801 1.0881 0.8337 0.031 Uiso 1 1 calc R
C35 C -0.0532(2) 1.00869(12) 0.78289(12) 0.0289(7) Uani 1 1 d .
H35 H -0.0979 1.0083 0.7509 0.035 Uiso 1 1 calc R
C36 C 0.00089(19) 0.96162(12) 0.78039(11) 0.0241(6) Uani 1 1 d .
H36 H -0.0074 0.9292 0.7467 0.029 Uiso 1 1 calc R
C37 C 0.08889(17) 0.66405(10) 0.69531(10) 0.0135(5) Uani 1 1 d .
C38 C -0.01479(17) 0.65708(10) 0.69709(10) 0.0145(5) Uani 1 1 d .
C39 C -0.07304(18) 0.60967(10) 0.65643(10) 0.0168(5) Uani 1 1 d .
H39 H -0.1431 0.6044 0.6570 0.020 Uiso 1 1 calc R
C40 C -0.03209(18) 0.56979(11) 0.61504(10) 0.0173(5) Uani 1 1 d .
C41 C 0.07059(18) 0.57605(10) 0.61673(10) 0.0162(5) Uani 1 1 d .
H41 H 0.0994 0.5483 0.5891 0.019 Uiso 1 1 calc R
C42 C 0.13313(17) 0.62153(10) 0.65743(10) 0.0144(5) Uani 1 1 d .
C43 C -0.06150(17) 0.69748(11) 0.74466(10) 0.0163(5) Uani 1 1 d .
H43 H -0.0315 0.7393 0.7487 0.020 Uiso 1 1 calc R
C44 C -0.03322(17) 0.68541(11) 0.80123(11) 0.0185(6) Uani 1 1 d .
C45 C -0.01722(19) 0.62959(12) 0.80527(12) 0.0235(6) Uani 1 1 d .
H45 H -0.0256 0.5968 0.7719 0.028 Uiso 1 1 calc R
C46 C 0.0110(2) 0.62108(14) 0.85772(13) 0.0326(7) Uani 1 1 d .
H46 H 0.0233 0.5828 0.8598 0.039 Uiso 1 1 calc R
C47 C 0.0211(2) 0.66771(15) 0.90632(13) 0.0384(8) Uani 1 1 d .
H47 H 0.0401 0.6618 0.9421 0.046 Uiso 1 1 calc R
C48 C 0.0037(2) 0.72334(14) 0.90324(12) 0.0348(7) Uani 1 1 d .
H48 H 0.0098 0.7556 0.9369 0.042 Uiso 1 1 calc R
C49 C -0.02263(19) 0.73194(12) 0.85116(11) 0.0257(6) Uani 1 1 d .
H49 H -0.0338 0.7705 0.8494 0.031 Uiso 1 1 calc R
C50 C -0.17378(18) 0.69446(10) 0.73074(10) 0.0164(5) Uani 1 1 d .
C51 C -0.21005(19) 0.71234(11) 0.68478(11) 0.0208(6) Uani 1 1 d .
H51 H -0.1647 0.7263 0.6626 0.025 Uiso 1 1 calc R
C52 C -0.31148(19) 0.71013(12) 0.67052(11) 0.0243(6) Uani 1 1 d .
H52 H -0.3351 0.7219 0.6385 0.029 Uiso 1 1 calc R
C53 C -0.37807(19) 0.69084(11) 0.70278(11) 0.0236(6) Uani 1 1 d .
H53 H -0.4476 0.6892 0.6929 0.028 Uiso 1 1 calc R
C54 C -0.34351(19) 0.67387(12) 0.74950(12) 0.0253(6) Uani 1 1 d .
H54 H -0.3892 0.6612 0.7722 0.030 Uiso 1 1 calc R
C55 C -0.24178(18) 0.67541(11) 0.76323(11) 0.0203(6) Uani 1 1 d .
H55 H -0.2184 0.6633 0.7952 0.024 Uiso 1 1 calc R
C56 C -0.09816(19) 0.52005(12) 0.57050(11) 0.0263(6) Uani 1 1 d .
H56A H -0.0580 0.4993 0.5423 0.039 Uiso 1 1 calc GR
H56B H -0.1495 0.5366 0.5517 0.039 Uiso 1 1 calc GR
H56C H -0.1299 0.4919 0.5886 0.039 Uiso 1 1 calc GR
C57 C 0.24510(17) 0.61956(11) 0.66440(10) 0.0153(5) Uani 1 1 d .
H57 H 0.2798 0.6612 0.6726 0.018 Uiso 1 1 calc R
C58 C 0.28271(17) 0.58124(11) 0.61160(10) 0.0156(5) Uani 1 1 d .
C59 C 0.3245(2) 0.60591(12) 0.57272(12) 0.0294(7) Uani 1 1 d .
H59 H 0.3294 0.6477 0.5784 0.035 Uiso 1 1 calc R
C60 C 0.3593(2) 0.57045(13) 0.52539(12) 0.0361(8) Uani 1 1 d .
H60 H 0.3879 0.5883 0.4992 0.043 Uiso 1 1 calc R
C61 C 0.3527(2) 0.50975(12) 0.51607(11) 0.0261(6) Uani 1 1 d .
H61 H 0.3763 0.4856 0.4836 0.031 Uiso 1 1 calc R
C62 C 0.31125(18) 0.48455(11) 0.55454(10) 0.0204(6) Uani 1 1 d .
H62 H 0.3063 0.4427 0.5486 0.024 Uiso 1 1 calc R
C63 C 0.27701(18) 0.51974(11) 0.60150(10) 0.0185(5) Uani 1 1 d .
H63 H 0.2488 0.5017 0.6276 0.022 Uiso 1 1 calc R
C64 C 0.27491(18) 0.59638(10) 0.71506(10) 0.0152(5) Uani 1 1 d .
C65 C 0.37579(19) 0.59996(11) 0.73326(11) 0.0218(6) Uani 1 1 d .
H65 H 0.4238 0.6188 0.7158 0.026 Uiso 1 1 calc R
C66 C 0.4071(2) 0.57666(12) 0.77625(11) 0.0270(6) Uani 1 1 d .
H66 H 0.4762 0.5799 0.7883 0.032 Uiso 1 1 calc R
C67 C 0.3384(2) 0.54858(11) 0.80203(11) 0.0270(6) Uani 1 1 d .
H67 H 0.3600 0.5319 0.8312 0.032 Uiso 1 1 calc R
C68 C 0.2384(2) 0.54508(11) 0.78493(11) 0.0228(6) Uani 1 1 d .
H68 H 0.1908 0.5264 0.8028 0.027 Uiso 1 1 calc R
C69 C 0.20644(19) 0.56873(10) 0.74167(10) 0.0182(5) Uani 1 1 d .
H69 H 0.1372 0.5660 0.7302 0.022 Uiso 1 1 calc R
C70 C -0.00578(19) 0.85871(11) 0.57651(10) 0.0210(6) Uani 1 1 d .
H70 H -0.0547 0.8452 0.5999 0.025 Uiso 1 1 calc R
C71 C 0.0347(2) 0.92296(11) 0.61079(11) 0.0238(6) Uani 1 1 d .
H71A H 0.0802 0.9409 0.5890 0.029 Uiso 1 1 calc R
H71B H 0.0731 0.9232 0.6469 0.029 Uiso 1 1 calc R
C72 C -0.0507(2) 0.96011(13) 0.62379(12) 0.0341(7) Uani 1 1 d .
H72A H -0.0921 0.9446 0.6490 0.041 Uiso 1 1 calc R
H72B H -0.0228 1.0019 0.6441 0.041 Uiso 1 1 calc R
C73 C -0.1154(2) 0.95817(14) 0.56974(13) 0.0392(8) Uani 1 1 d .
H73A H -0.1727 0.9798 0.5798 0.047 Uiso 1 1 calc R
H73B H -0.0762 0.9785 0.5468 0.047 Uiso 1 1 calc R
C74 C -0.1534(2) 0.89482(13) 0.53486(12) 0.0334(7) Uani 1 1 d .
H74A H -0.1911 0.8951 0.4988 0.040 Uiso 1 1 calc R
H74B H -0.1995 0.8762 0.5559 0.040 Uiso 1 1 calc R
C75 C -0.0692(2) 0.85776(13) 0.52163(11) 0.0281(7) Uani 1 1 d .
H75A H -0.0268 0.8738 0.4971 0.034 Uiso 1 1 calc R
H75B H -0.0974 0.8162 0.5006 0.034 Uiso 1 1 calc R
C76 C 0.19701(19) 0.83315(11) 0.54147(10) 0.0193(6) Uani 1 1 d .
H76 H 0.2366 0.7991 0.5335 0.023 Uiso 1 1 calc R
C77 C 0.26752(19) 0.88514(11) 0.58285(11) 0.0222(6) Uani 1 1 d .
H77A H 0.2342 0.9213 0.5915 0.027 Uiso 1 1 calc R
H77B H 0.2844 0.8755 0.6189 0.027 Uiso 1 1 calc R
C78 C 0.3628(2) 0.89704(13) 0.55674(12) 0.0285(6) Uani 1 1 d .
H78A H 0.4054 0.9327 0.5825 0.034 Uiso 1 1 calc R
H78B H 0.4002 0.8627 0.5526 0.034 Uiso 1 1 calc R
C79 C 0.3393(2) 0.90705(12) 0.49874(11) 0.0274(6) Uani 1 1 d .
H79A H 0.3084 0.9439 0.5035 0.033 Uiso 1 1 calc R
H79B H 0.4020 0.9125 0.4821 0.033 Uiso 1 1 calc R
C80 C 0.2696(2) 0.85534(13) 0.45842(11) 0.0274(6) Uani 1 1 d .
H80A H 0.3024 0.8190 0.4510 0.033 Uiso 1 1 calc R
H80B H 0.2541 0.8640 0.4218 0.033 Uiso 1 1 calc R
C81 C 0.17326(19) 0.84473(12) 0.48388(10) 0.0231(6) Uani 1 1 d .
H81A H 0.1291 0.8100 0.4577 0.028 Uiso 1 1 calc R
H81B H 0.1380 0.8800 0.4889 0.028 Uiso 1 1 calc R
C82 C 0.02777(19) 0.73928(11) 0.51777(10) 0.0206(6) Uani 1 1 d .
H82 H -0.0005 0.7520 0.4849 0.025 Uiso 1 1 calc R
C83 C 0.0965(2) 0.69381(11) 0.49489(11) 0.0258(6) Uani 1 1 d .
H83A H 0.1249 0.6792 0.5260 0.031 Uiso 1 1 calc R
H83B H 0.1523 0.7129 0.4799 0.031 Uiso 1 1 calc R
C84 C 0.0390(2) 0.64149(12) 0.44766(12) 0.0341(7) Uani 1 1 d .
H84A H 0.0146 0.6558 0.4155 0.041 Uiso 1 1 calc R
H84B H 0.0840 0.6119 0.4337 0.041 Uiso 1 1 calc R
C85 C -0.0490(2) 0.61203(13) 0.46890(13) 0.0392(8) Uani 1 1 d .
H85A H -0.0872 0.5798 0.4370 0.047 Uiso 1 1 calc R
H85B H -0.0241 0.5940 0.4983 0.047 Uiso 1 1 calc R
C86 C -0.1170(2) 0.65661(13) 0.49376(14) 0.0423(8) Uani 1 1 d .
H86A H -0.1702 0.6369 0.5100 0.051 Uiso 1 1 calc R
H86B H -0.1490 0.6706 0.4632 0.051 Uiso 1 1 calc R
C87 C -0.0598(2) 0.70988(12) 0.54000(12) 0.0300(7) Uani 1 1 d .
H87A H -0.0345 0.6966 0.5727 0.036 Uiso 1 1 calc R
H87B H -0.1053 0.7394 0.5535 0.036 Uiso 1 1 calc R
Ni1A Ni 0.34470(2) 0.66175(2) 0.22856(2) 0.01640(8) Uani 1 1 d .
Cl1A Cl 0.35236(5) 0.63798(3) 0.13818(3) 0.02457(15) Uani 1 1 d .
Cl2A Cl 0.31411(5) 0.69360(3) 0.31600(3) 0.02052(14) Uani 1 1 d .
P1A P 0.28003(5) 0.56841(3) 0.22680(3) 0.01778(14) Uani 1 1 d .
N1A N 0.51047(14) 0.75876(9) 0.25792(8) 0.0151(4) Uani 1 1 d .
N2A N 0.38305(14) 0.78576(9) 0.21880(8) 0.0143(4) Uani 1 1 d .
C1A C 0.41368(17) 0.73891(11) 0.23473(10) 0.0149(5) Uani 1 1 d .
C2A C 0.53868(18) 0.81675(11) 0.25591(10) 0.0168(5) Uani 1 1 d .
H2A H 0.6021 0.8400 0.2692 0.020 Uiso 1 1 calc R
C3A C 0.45956(17) 0.83318(11) 0.23175(10) 0.0158(5) Uani 1 1 d .
H3A H 0.4561 0.8705 0.2247 0.019 Uiso 1 1 calc R
C4A C 0.57500(17) 0.72026(11) 0.27523(10) 0.0158(5) Uani 1 1 d .
C5A C 0.59129(17) 0.72086(11) 0.33229(10) 0.0156(5) Uani 1 1 d .
C6A C 0.64659(17) 0.67905(11) 0.34496(10) 0.0163(5) Uani 1 1 d .
H6A H 0.6584 0.6786 0.3834 0.020 Uiso 1 1 calc R
C7A C 0.68514(18) 0.63799(11) 0.30351(10) 0.0176(5) Uani 1 1 d .
C8A C 0.67376(18) 0.64111(11) 0.24808(10) 0.0197(6) Uani 1 1 d .
H8A H 0.7023 0.6141 0.2198 0.024 Uiso 1 1 calc R
C9A C 0.62148(18) 0.68294(11) 0.23308(10) 0.0184(5) Uani 1 1 d .
C10A C 0.55438(18) 0.76740(11) 0.37944(10) 0.0166(5) Uani 1 1 d .
H10A H 0.4856 0.7720 0.3650 0.020 Uiso 1 1 calc R
C11A C 0.61721(18) 0.82844(11) 0.39342(10) 0.0183(5) Uani 1 1 d .
C12A C 0.5885(2) 0.87540(11) 0.43446(11) 0.0248(6) Uani 1 1 d .
H12A H 0.5332 0.8678 0.4537 0.030 Uiso 1 1 calc R
C13A C 0.6382(2) 0.93224(12) 0.44764(13) 0.0306(7) Uani 1 1 d .
H13A H 0.6172 0.9636 0.4756 0.037 Uiso 1 1 calc R
C14A C 0.7194(2) 0.94375(12) 0.41988(12) 0.0289(7) Uani 1 1 d .
H14A H 0.7533 0.9832 0.4283 0.035 Uiso 1 1 calc R
C15A C 0.7506(2) 0.89824(12) 0.38037(11) 0.0252(6) Uani 1 1 d .
H15A H 0.8064 0.9060 0.3616 0.030 Uiso 1 1 calc R
C16A C 0.70040(19) 0.84049(12) 0.36772(11) 0.0212(6) Uani 1 1 d .
H16A H 0.7236 0.8090 0.3411 0.025 Uiso 1 1 calc R
C17A C 0.54646(19) 0.74858(11) 0.43373(10) 0.0180(5) Uani 1 1 d .
C18A C 0.6311(2) 0.75151(11) 0.47102(10) 0.0221(6) Uani 1 1 d .
H18A H 0.6944 0.7668 0.4635 0.026 Uiso 1 1 calc R
C19A C 0.6238(2) 0.73224(12) 0.51915(11) 0.0287(7) Uani 1 1 d .
H19A H 0.6822 0.7327 0.5434 0.034 Uiso 1 1 calc R
C20A C 0.5312(2) 0.71237(13) 0.53174(11) 0.0319(7) Uani 1 1 d .
H20A H 0.5261 0.6991 0.5645 0.038 Uiso 1 1 calc R
C21A C 0.4467(2) 0.71199(12) 0.49658(11) 0.0275(6) Uani 1 1 d .
H21A H 0.3830 0.6998 0.5058 0.033 Uiso 1 1 calc R
C22A C 0.45443(19) 0.72950(11) 0.44741(11) 0.0219(6) Uani 1 1 d .
H22A H 0.3959 0.7283 0.4229 0.026 Uiso 1 1 calc R
C23A C 0.7366(2) 0.59005(12) 0.31917(11) 0.0255(6) Uani 1 1 d .
H23D H 0.7909 0.5812 0.2959 0.038 Uiso 1 1 calc GR
H23E H 0.6886 0.5539 0.3123 0.038 Uiso 1 1 calc GR
H23F H 0.7638 0.6039 0.3595 0.038 Uiso 1 1 calc GR
C24A C 0.62656(19) 0.69436(12) 0.17516(10) 0.0218(6) Uani 1 1 d .
H24A H 0.5582 0.7000 0.1611 0.026 Uiso 1 1 calc R
C25A C 0.69467(19) 0.75251(12) 0.18302(11) 0.0233(6) Uani 1 1 d .
C26A C 0.77844(19) 0.77112(13) 0.22367(11) 0.0256(6) Uani 1 1 d .
H26A H 0.7949 0.7466 0.2469 0.031 Uiso 1 1 calc R
C27A C 0.8377(2) 0.82456(13) 0.23066(12) 0.0291(7) Uani 1 1 d .
H27A H 0.8945 0.8364 0.2585 0.035 Uiso 1 1 calc R
C28A C 0.8148(2) 0.86105(13) 0.19716(12) 0.0327(7) Uani 1 1 d .
H28A H 0.8551 0.8981 0.2023 0.039 Uiso 1 1 calc R
C29A C 0.7335(2) 0.84293(14) 0.15647(13) 0.0345(7) Uani 1 1 d .
H29A H 0.7178 0.8674 0.1331 0.041 Uiso 1 1 calc R
C30A C 0.6738(2) 0.78907(13) 0.14920(11) 0.0284(7) Uani 1 1 d .
H30A H 0.6179 0.7771 0.1207 0.034 Uiso 1 1 calc R
C31A C 0.6574(2) 0.64269(13) 0.13051(11) 0.0262(6) Uani 1 1 d .
C32A C 0.7539(2) 0.64296(17) 0.11636(13) 0.0444(9) Uani 1 1 d .
H32A H 0.8027 0.6764 0.1345 0.053 Uiso 1 1 calc R
C33A C 0.7797(3) 0.59482(18) 0.07597(13) 0.0537(10) Uani 1 1 d .
H33A H 0.8461 0.5956 0.0668 0.064 Uiso 1 1 calc R
C34A C 0.7108(3) 0.54665(17) 0.04939(13) 0.0497(9) Uani 1 1 d .
H34A H 0.7290 0.5138 0.0220 0.060 Uiso 1 1 calc R
C35A C 0.6145(3) 0.54581(16) 0.06238(14) 0.0490(9) Uani 1 1 d .
H35A H 0.5659 0.5124 0.0438 0.059 Uiso 1 1 calc R
C36A C 0.5883(2) 0.59366(14) 0.10253(13) 0.0375(8) Uani 1 1 d .
H36A H 0.5215 0.5928 0.1110 0.045 Uiso 1 1 calc R
C37A C 0.28570(17) 0.78437(10) 0.18953(10) 0.0147(5) Uani 1 1 d .
C38A C 0.27558(18) 0.77512(10) 0.13077(10) 0.0159(5) Uani 1 1 d .
C39A C 0.17905(18) 0.76969(11) 0.10343(11) 0.0202(6) Uani 1 1 d .
H39A H 0.1697 0.7623 0.0633 0.024 Uiso 1 1 calc R
C40A C 0.09664(18) 0.77466(11) 0.13275(11) 0.0204(6) Uani 1 1 d .
C41A C 0.11117(18) 0.78878(11) 0.19169(11) 0.0192(6) Uani 1 1 d .
H41A H 0.0556 0.7945 0.2123 0.023 Uiso 1 1 calc R
C42A C 0.20556(18) 0.79470(10) 0.22107(10) 0.0154(5) Uani 1 1 d .
C43A C 0.36581(18) 0.77731(11) 0.09841(10) 0.0177(5) Uani 1 1 d .
H43A H 0.4197 0.7623 0.1185 0.021 Uiso 1 1 calc R
C44A C 0.40583(18) 0.84146(11) 0.09989(10) 0.0186(6) Uani 1 1 d .
C45A C 0.3612(2) 0.89040(12) 0.12519(11) 0.0253(6) Uani 1 1 d .
H45A H 0.3030 0.8852 0.1429 0.030 Uiso 1 1 calc R
C46A C 0.4012(2) 0.94737(13) 0.12489(12) 0.0334(7) Uani 1 1 d .
H46A H 0.3703 0.9807 0.1427 0.040 Uiso 1 1 calc R
C47A C 0.4852(2) 0.95588(13) 0.09894(12) 0.0352(7) Uani 1 1 d .
H47A H 0.5119 0.9947 0.0986 0.042 Uiso 1 1 calc R
C48A C 0.5299(2) 0.90700(13) 0.07346(11) 0.0297(7) Uani 1 1 d .
H48A H 0.5879 0.9122 0.0555 0.036 Uiso 1 1 calc R
C49A C 0.49074(19) 0.85068(12) 0.07399(11) 0.0237(6) Uani 1 1 d .
H49A H 0.5223 0.8176 0.0564 0.028 Uiso 1 1 calc R
C50A C 0.34848(19) 0.73801(11) 0.03710(11) 0.0196(6) Uani 1 1 d .
C51A C 0.3863(2) 0.68432(12) 0.02163(12) 0.0328(7) Uani 1 1 d .
H51A H 0.4247 0.6720 0.0493 0.039 Uiso 1 1 calc R
C52A C 0.3679(3) 0.64851(14) -0.03445(15) 0.0483(9) Uani 1 1 d .
H52A H 0.3943 0.6119 -0.0450 0.058 Uiso 1 1 calc R
C53A C 0.3118(3) 0.66557(15) -0.07474(14) 0.0480(9) Uani 1 1 d .
H53A H 0.2980 0.6403 -0.1127 0.058 Uiso 1 1 calc R
C54A C 0.2757(2) 0.71907(14) -0.06025(12) 0.0364(8) Uani 1 1 d .
H54A H 0.2375 0.7311 -0.0882 0.044 Uiso 1 1 calc R
C55A C 0.2950(2) 0.75539(12) -0.00496(11) 0.0246(6) Uani 1 1 d .
H55A H 0.2714 0.7929 0.0046 0.030 Uiso 1 1 calc R
C56A C -0.00669(19) 0.76618(14) 0.10119(12) 0.0306(7) Uani 1 1 d .
H56D H -0.0350 0.7240 0.0908 0.046 Uiso 1 1 calc GR
H56E H -0.0029 0.7788 0.0667 0.046 Uiso 1 1 calc GR
H56F H -0.0491 0.7902 0.1256 0.046 Uiso 1 1 calc GR
C57A C 0.22489(18) 0.81908(10) 0.28594(10) 0.0156(5) Uani 1 1 d .
H57A H 0.2683 0.7929 0.2995 0.019 Uiso 1 1 calc R
C58A C 0.13003(18) 0.81637(11) 0.31463(10) 0.0183(5) Uani 1 1 d .
C59A C 0.08106(19) 0.76123(12) 0.31338(11) 0.0243(6) Uani 1 1 d .
H59A H 0.1066 0.7262 0.2944 0.029 Uiso 1 1 calc R
C60A C -0.0046(2) 0.75635(13) 0.33934(11) 0.0268(6) Uani 1 1 d .
H60A H -0.0378 0.7181 0.3374 0.032 Uiso 1 1 calc R
C61A C -0.0416(2) 0.80704(13) 0.36813(11) 0.0267(6) Uani 1 1 d .
H61A H -0.1000 0.8039 0.3861 0.032 Uiso 1 1 calc R
C62A C 0.0072(2) 0.86224(13) 0.37040(11) 0.0255(6) Uani 1 1 d .
H62A H -0.0174 0.8972 0.3905 0.031 Uiso 1 1 calc R
C63A C 0.09201(19) 0.86701(12) 0.34352(10) 0.0218(6) Uani 1 1 d .
H63A H 0.1243 0.9053 0.3449 0.026 Uiso 1 1 calc R
C64A C 0.28436(18) 0.88125(11) 0.30233(10) 0.0168(5) Uani 1 1 d .
C65A C 0.36448(18) 0.89748(11) 0.34487(10) 0.0202(6) Uani 1 1 d .
H65A H 0.3830 0.8693 0.3635 0.024 Uiso 1 1 calc R
C66A C 0.4179(2) 0.95399(12) 0.36054(12) 0.0272(6) Uani 1 1 d .
H66A H 0.4724 0.9644 0.3899 0.033 Uiso 1 1 calc R
C67A C 0.3921(2) 0.99531(12) 0.33373(12) 0.0301(7) Uani 1 1 d .
H67A H 0.4285 1.0343 0.3447 0.036 Uiso 1 1 calc R
C68A C 0.3131(2) 0.97985(12) 0.29087(12) 0.0289(7) Uani 1 1 d .
H68A H 0.2954 1.0082 0.2722 0.035 Uiso 1 1 calc R
C69A C 0.2597(2) 0.92313(12) 0.27503(11) 0.0240(6) Uani 1 1 d .
H69A H 0.2058 0.9127 0.2453 0.029 Uiso 1 1 calc R
C70A C 0.29672(19) 0.50972(12) 0.16205(11) 0.0235(6) Uani 1 1 d .
H70A H 0.2827 0.5270 0.1299 0.028 Uiso 1 1 calc R
C71A C 0.4055(2) 0.49884(12) 0.16157(11) 0.0268(6) Uani 1 1 d .
H71C H 0.4490 0.5373 0.1693 0.032 Uiso 1 1 calc R
H71D H 0.4239 0.4807 0.1921 0.032 Uiso 1 1 calc R
C72A C 0.4215(2) 0.45797(15) 0.10465(13) 0.0422(8) Uani 1 1 d .
H72C H 0.4083 0.4777 0.0747 0.051 Uiso 1 1 calc R
H72D H 0.4919 0.4507 0.1059 0.051 Uiso 1 1 calc R
C73A C 0.3549(3) 0.39956(14) 0.08999(15) 0.0502(9) Uani 1 1 d .
H73C H 0.3721 0.3781 0.1180 0.060 Uiso 1 1 calc R
H73D H 0.3652 0.3748 0.0520 0.060 Uiso 1 1 calc R
C74A C 0.2460(2) 0.40910(13) 0.09001(13) 0.0382(8) Uani 1 1 d .
H74C H 0.2039 0.3702 0.0830 0.046 Uiso 1 1 calc R
H74D H 0.2267 0.4261 0.0588 0.046 Uiso 1 1 calc R
C75A C 0.2275(2) 0.45113(12) 0.14665(12) 0.0332(7) Uani 1 1 d .
H75C H 0.1576 0.4590 0.1440 0.040 Uiso 1 1 calc R
H75D H 0.2378 0.4317 0.1771 0.040 Uiso 1 1 calc R
C76A C 0.32879(18) 0.54961(11) 0.29104(11) 0.0184(5) Uani 1 1 d .
H76A H 0.2989 0.5753 0.3230 0.022 Uiso 1 1 calc R
C77A C 0.44204(18) 0.56772(11) 0.30614(11) 0.0209(6) Uani 1 1 d .
H77C H 0.4768 0.5422 0.2772 0.025 Uiso 1 1 calc R
H77D H 0.4601 0.6096 0.3063 0.025 Uiso 1 1 calc R
C78A C 0.47481(19) 0.56103(12) 0.36476(11) 0.0225(6) Uani 1 1 d .
H78C H 0.5480 0.5717 0.3738 0.027 Uiso 1 1 calc R
H78D H 0.4435 0.5887 0.3939 0.027 Uiso 1 1 calc R
C79A C 0.44519(19) 0.49745(12) 0.36631(11) 0.0232(6) Uani 1 1 d .
H79C H 0.4808 0.4702 0.3393 0.028 Uiso 1 1 calc R
H79D H 0.4650 0.4945 0.4049 0.028 Uiso 1 1 calc R
C80A C 0.33369(19) 0.47867(12) 0.35070(11) 0.0233(6) Uani 1 1 d .
H80C H 0.2984 0.5034 0.3799 0.028 Uiso 1 1 calc R
H80D H 0.3170 0.4366 0.3502 0.028 Uiso 1 1 calc R
C81A C 0.29827(19) 0.48539(11) 0.29255(11) 0.0215(6) Uani 1 1 d .
H81C H 0.2249 0.4753 0.2847 0.026 Uiso 1 1 calc R
H81D H 0.3279 0.4575 0.2627 0.026 Uiso 1 1 calc R
C82A C 0.14334(18) 0.56020(12) 0.22572(11) 0.0222(6) Uani 1 1 d .
H82A H 0.1188 0.5165 0.2124 0.027 Uiso 1 1 calc R
C83A C 0.1037(2) 0.58487(14) 0.28227(12) 0.0300(7) Uani 1 1 d .
H83C H 0.1291 0.5650 0.3101 0.036 Uiso 1 1 calc R
H83D H 0.1274 0.6281 0.2975 0.036 Uiso 1 1 calc R
C84A C -0.0097(2) 0.57421(15) 0.27373(12) 0.0348(7) Uani 1 1 d .
H84C H -0.0325 0.5308 0.2626 0.042 Uiso 1 1 calc R
H84D H -0.0346 0.5923 0.3102 0.042 Uiso 1 1 calc R
C85A C -0.0539(2) 0.59991(14) 0.22880(13) 0.0366(7) Uani 1 1 d .
H85C H -0.1272 0.5894 0.2231 0.044 Uiso 1 1 calc R
H85D H -0.0383 0.6439 0.2419 0.044 Uiso 1 1 calc R
C86A C -0.0132(2) 0.57659(16) 0.17309(13) 0.0419(8) Uani 1 1 d .
H86C H -0.0387 0.5968 0.1456 0.050 Uiso 1 1 calc R
H86D H -0.0368 0.5334 0.1573 0.050 Uiso 1 1 calc R
C87A C 0.1001(2) 0.58698(15) 0.18081(13) 0.0353(7) Uani 1 1 d .
H87C H 0.1235 0.6303 0.1922 0.042 Uiso 1 1 calc R
H87D H 0.1244 0.5689 0.1442 0.042 Uiso 1 1 calc R
C88 C 0.7897(2) 0.89653(14) 0.91471(13) 0.0364(7) Uani 1 1 d .
C89 C 0.7810(2) 0.83627(15) 0.88515(13) 0.0387(8) Uani 1 1 d .
H89 H 0.7822 0.8250 0.8452 0.046 Uiso 1 1 calc R
C90 C 0.7706(2) 0.79229(14) 0.91258(13) 0.0389(8) Uani 1 1 d .
H90 H 0.7641 0.7516 0.8911 0.047 Uiso 1 1 calc R
C91 C 0.7696(2) 0.80707(13) 0.97111(13) 0.0333(7) Uani 1 1 d .
C92 C 0.7774(2) 0.86680(14) 1.00040(13) 0.0391(8) Uani 1 1 d .
H92 H 0.7761 0.8780 1.0404 0.047 Uiso 1 1 calc R
C93 C 0.7872(2) 0.91081(15) 0.97308(13) 0.0394(8) Uani 1 1 d .
H93 H 0.7921 0.9514 0.9946 0.047 Uiso 1 1 calc R
C94 C 0.8015(2) 0.94378(15) 0.88506(15) 0.0485(9) Uani 1 1 d .
H94A H 0.7415 0.9399 0.8585 0.073 Uiso 1 1 calc GR
H94B H 0.8594 0.9393 0.8640 0.073 Uiso 1 1 calc GR
H94C H 0.8113 0.9831 0.9132 0.073 Uiso 1 1 calc GR
C95 C 0.7572(3) 0.75927(15) 1.00109(14) 0.0503(9) Uani 1 1 d .
H95A H 0.7772 0.7770 1.0420 0.075 Uiso 1 1 calc GR
H95B H 0.7991 0.7287 0.9862 0.075 Uiso 1 1 calc GR
H95C H 0.6873 0.7411 0.9945 0.075 Uiso 1 1 calc GR

loop_
_atom_site_aniso_label
_atom_site_aniso_U_11
_atom_site_aniso_U_22
_atom_site_aniso_U_33
_atom_site_aniso_U_23
_atom_site_aniso_U_13
_atom_site_aniso_U_12
Ni1 0.01749(17) 0.01347(16) 0.01209(16) 0.00535(13) 0.00110(13) 0.00193(13)
Cl1 0.0196(3) 0.0222(3) 0.0182(3) 0.0090(3) 0.0025(2) 0.0041(3)
Cl2 0.0256(3) 0.0228(3) 0.0187(3) 0.0099(3) 0.0059(3) 0.0088(3)
P1 0.0216(4) 0.0145(3) 0.0131(3) 0.0051(3) 0.0007(3) 0.0019(3)
N1 0.0140(10) 0.0131(10) 0.0125(10) 0.0046(8) 0.0030(8) 0.0009(8)
N2 0.0127(10) 0.0139(10) 0.0115(10) 0.0057(8) 0.0025(8) 0.0007(8)
C1 0.0119(12) 0.0120(12) 0.0138(12) 0.0034(10) 0.0040(10) 0.0019(10)
C2 0.0138(12) 0.0174(13) 0.0113(12) 0.0050(10) 0.0013(10) 0.0017(10)
C3 0.0140(12) 0.0174(13) 0.0138(12) 0.0073(10) 0.0046(10) 0.0047(10)
C4 0.0147(12) 0.0110(12) 0.0120(12) 0.0040(10) 0.0009(10) -0.0013(10)
C5 0.0161(13) 0.0150(13) 0.0129(12) 0.0033(10) 0.0004(10) 0.0013(10)
C6 0.0166(13) 0.0161(13) 0.0219(14) 0.0052(11) 0.0045(11) -0.0005(11)
C7 0.0211(14) 0.0159(13) 0.0222(14) 0.0070(11) 0.0029(11) -0.0016(11)
C8 0.0201(14) 0.0145(13) 0.0230(14) 0.0054(11) 0.0048(11) 0.0032(11)
C9 0.0151(13) 0.0173(13) 0.0145(13) 0.0045(11) 0.0005(10) 0.0023(10)
C10 0.0165(13) 0.0147(13) 0.0195(13) 0.0039(11) 0.0034(10) 0.0024(10)
C11 0.0114(12) 0.0237(14) 0.0207(14) 0.0058(11) 0.0054(10) 0.0046(11)
C12 0.0212(14) 0.0258(15) 0.0285(15) 0.0097(12) 0.0096(12) 0.0080(12)
C13 0.0322(17) 0.046(2) 0.0373(18) 0.0262(16) 0.0155(14) 0.0172(15)
C14 0.0326(18) 0.068(2) 0.0283(17) 0.0264(17) 0.0083(14) 0.0196(17)
C15 0.0301(17) 0.053(2) 0.0176(15) 0.0016(14) 0.0011(12) 0.0146(15)
C16 0.0244(15) 0.0303(16) 0.0243(15) 0.0049(13) -0.0004(12) 0.0073(13)
C17 0.0196(14) 0.0111(13) 0.0260(14) 0.0051(11) 0.0102(11) 0.0044(11)
C18 0.0205(15) 0.0260(15) 0.0284(15) 0.0047(12) 0.0063(12) 0.0019(12)
C19 0.0211(15) 0.0298(17) 0.0422(18) 0.0058(14) 0.0097(13) -0.0003(13)
C20 0.0324(17) 0.0225(15) 0.0438(19) 0.0093(14) 0.0253(15) 0.0046(13)
C21 0.0365(17) 0.0219(15) 0.0296(16) 0.0086(13) 0.0166(13) 0.0080(13)
C22 0.0249(15) 0.0228(15) 0.0259(15) 0.0085(12) 0.0101(12) 0.0062(12)
C23 0.0286(16) 0.0176(14) 0.0439(18) 0.0134(13) 0.0110(13) 0.0008(12)
C24 0.0162(13) 0.0152(13) 0.0173(13) 0.0051(11) 0.0022(10) 0.0023(10)
C25 0.0288(15) 0.0133(13) 0.0175(13) 0.0036(11) 0.0063(11) 0.0085(11)
C26 0.0269(15) 0.0276(16) 0.0208(14) 0.0031(12) 0.0009(12) 0.0094(12)
C27 0.0426(19) 0.0371(18) 0.0234(16) 0.0028(14) -0.0040(14) 0.0176(15)
C28 0.064(2) 0.0382(19) 0.0199(15) 0.0121(14) 0.0113(15) 0.0240(17)
C29 0.053(2) 0.0365(18) 0.0318(17) 0.0176(15) 0.0210(16) 0.0155(16)
C30 0.0354(17) 0.0264(16) 0.0240(15) 0.0096(13) 0.0093(13) 0.0094(13)
C31 0.0141(13) 0.0186(14) 0.0202(13) 0.0069(11) 0.0064(10) 0.0027(11)
C32 0.0224(14) 0.0205(14) 0.0193(14) 0.0050(11) 0.0000(11) 0.0049(11)
C33 0.0304(16) 0.0188(14) 0.0216(14) 0.0019(12) 0.0065(12) 0.0051(12)
C34 0.0238(15) 0.0229(15) 0.0348(16) 0.0115(13) 0.0073(12) 0.0105(12)
C35 0.0288(16) 0.0297(16) 0.0282(16) 0.0075(13) -0.0027(12) 0.0115(13)
C36 0.0254(15) 0.0243(15) 0.0210(14) 0.0023(12) 0.0007(11) 0.0094(12)
C37 0.0153(13) 0.0124(12) 0.0138(12) 0.0065(10) 0.0001(10) 0.0000(10)
C38 0.0140(13) 0.0135(13) 0.0190(13) 0.0088(11) 0.0040(10) 0.0023(10)
C39 0.0124(13) 0.0152(13) 0.0225(14) 0.0053(11) 0.0036(10) -0.0003(10)
C40 0.0164(13) 0.0139(13) 0.0213(14) 0.0051(11) 0.0014(11) 0.0013(10)
C41 0.0181(13) 0.0129(13) 0.0182(13) 0.0034(11) 0.0066(10) 0.0034(10)
C42 0.0170(13) 0.0139(13) 0.0164(13) 0.0096(10) 0.0059(10) 0.0022(10)
C43 0.0155(13) 0.0147(13) 0.0190(13) 0.0049(11) 0.0032(10) 0.0021(10)
C44 0.0092(12) 0.0238(14) 0.0243(14) 0.0100(12) 0.0051(10) 0.0006(11)
C45 0.0200(14) 0.0249(15) 0.0292(15) 0.0131(12) 0.0064(12) 0.0025(12)
C46 0.0241(16) 0.0404(18) 0.0425(19) 0.0272(16) 0.0037(13) 0.0039(14)
C47 0.0347(18) 0.056(2) 0.0289(17) 0.0247(17) -0.0013(14) -0.0033(16)
C48 0.0376(18) 0.045(2) 0.0191(15) 0.0063(14) 0.0017(13) 0.0020(15)
C49 0.0254(15) 0.0270(16) 0.0234(15) 0.0051(12) 0.0038(12) 0.0031(12)
C50 0.0161(13) 0.0121(13) 0.0211(13) 0.0035(11) 0.0054(10) 0.0035(10)
C51 0.0193(14) 0.0219(14) 0.0236(14) 0.0086(12) 0.0078(11) 0.0036(11)
C52 0.0211(14) 0.0287(16) 0.0264(15) 0.0125(13) 0.0020(12) 0.0069(12)
C53 0.0150(13) 0.0234(15) 0.0334(16) 0.0089(12) 0.0044(12) 0.0042(11)
C54 0.0195(14) 0.0281(16) 0.0315(16) 0.0112(13) 0.0113(12) 0.0038(12)
C55 0.0210(14) 0.0170(14) 0.0249(14) 0.0091(11) 0.0050(11) 0.0022(11)
C56 0.0196(14) 0.0207(15) 0.0321(16) -0.0017(12) 0.0019(12) 0.0007(12)
C57 0.0143(13) 0.0128(12) 0.0189(13) 0.0047(10) 0.0037(10) 0.0007(10)
C58 0.0131(12) 0.0163(13) 0.0170(13) 0.0043(11) 0.0018(10) 0.0020(10)
C59 0.0396(18) 0.0178(14) 0.0337(17) 0.0079(13) 0.0193(14) 0.0030(13)
C60 0.052(2) 0.0323(17) 0.0296(17) 0.0107(14) 0.0267(15) 0.0060(15)
C61 0.0268(15) 0.0290(16) 0.0206(14) 0.0015(12) 0.0087(12) 0.0070(13)
C62 0.0184(14) 0.0188(14) 0.0226(14) 0.0037(11) -0.0003(11) 0.0045(11)
C63 0.0203(14) 0.0180(14) 0.0190(13) 0.0075(11) 0.0048(11) 0.0033(11)
C64 0.0172(13) 0.0104(12) 0.0163(13) 0.0004(10) 0.0021(10) 0.0033(10)
C65 0.0176(14) 0.0199(14) 0.0253(15) 0.0027(12) 0.0012(11) 0.0021(11)
C66 0.0242(15) 0.0230(15) 0.0300(16) 0.0029(13) -0.0069(12) 0.0073(12)
C67 0.0395(17) 0.0192(14) 0.0207(14) 0.0041(12) -0.0056(13) 0.0086(13)
C68 0.0311(16) 0.0171(14) 0.0204(14) 0.0043(11) 0.0046(12) 0.0057(12)
C69 0.0191(14) 0.0144(13) 0.0207(14) 0.0038(11) 0.0033(11) 0.0031(11)
C70 0.0250(15) 0.0244(15) 0.0152(13) 0.0074(11) 0.0019(11) 0.0064(12)
C71 0.0309(16) 0.0195(14) 0.0246(15) 0.0098(12) 0.0060(12) 0.0076(12)
C72 0.0461(19) 0.0246(16) 0.0331(17) 0.0070(13) 0.0050(14) 0.0147(14)
C73 0.0414(19) 0.0412(19) 0.0433(19) 0.0186(16) 0.0071(15) 0.0234(16)
C74 0.0317(17) 0.048(2) 0.0271(16) 0.0184(15) 0.0025(13) 0.0160(15)
C75 0.0330(16) 0.0335(17) 0.0210(14) 0.0110(13) 0.0004(12) 0.0127(13)
C76 0.0239(14) 0.0179(13) 0.0186(13) 0.0083(11) 0.0041(11) 0.0039(11)
C77 0.0259(15) 0.0205(14) 0.0206(14) 0.0081(12) 0.0020(11) -0.0007(12)
C78 0.0232(15) 0.0311(16) 0.0279(16) 0.0053(13) 0.0023(12) -0.0010(13)
C79 0.0254(15) 0.0292(16) 0.0324(16) 0.0139(13) 0.0128(13) 0.0039(13)
C80 0.0313(16) 0.0326(17) 0.0222(15) 0.0122(13) 0.0083(12) 0.0057(13)
C81 0.0268(15) 0.0290(15) 0.0161(13) 0.0116(12) 0.0029(11) 0.0019(12)
C82 0.0265(15) 0.0189(14) 0.0144(13) 0.0036(11) -0.0011(11) 0.0009(11)
C83 0.0319(16) 0.0196(14) 0.0239(15) 0.0035(12) 0.0037(12) 0.0023(12)
C84 0.049(2) 0.0216(16) 0.0263(16) -0.0002(13) -0.0007(14) 0.0041(14)
C85 0.048(2) 0.0210(16) 0.0373(18) -0.0021(14) -0.0037(15) -0.0094(14)
C86 0.0355(19) 0.0312(18) 0.048(2) -0.0016(15) 0.0005(15) -0.0095(15)
C87 0.0305(16) 0.0230(15) 0.0298(16) 0.0013(13) 0.0019(13) -0.0072(13)
Ni1A 0.01711(17) 0.01667(17) 0.01830(17) 0.00888(14) 0.00459(13) 0.00284(13)
Cl1A 0.0337(4) 0.0218(3) 0.0209(3) 0.0098(3) 0.0073(3) 0.0029(3)
Cl2A 0.0218(3) 0.0208(3) 0.0213(3) 0.0092(3) 0.0057(3) 0.0027(3)
P1A 0.0176(3) 0.0185(4) 0.0196(3) 0.0088(3) 0.0040(3) 0.0024(3)
N1A 0.0144(11) 0.0169(11) 0.0168(11) 0.0085(9) 0.0042(8) 0.0034(9)
N2A 0.0149(11) 0.0156(11) 0.0153(11) 0.0083(9) 0.0040(8) 0.0032(9)
C1A 0.0138(13) 0.0204(13) 0.0134(12) 0.0071(11) 0.0064(10) 0.0050(10)
C2A 0.0148(13) 0.0192(14) 0.0180(13) 0.0088(11) 0.0033(10) -0.0008(11)
C3A 0.0187(13) 0.0157(13) 0.0159(13) 0.0081(11) 0.0059(10) 0.0021(11)
C4A 0.0135(12) 0.0177(13) 0.0200(13) 0.0105(11) 0.0034(10) 0.0049(10)
C5A 0.0141(13) 0.0178(13) 0.0171(13) 0.0084(11) 0.0051(10) 0.0005(10)
C6A 0.0159(13) 0.0215(14) 0.0133(12) 0.0073(11) 0.0028(10) 0.0034(11)
C7A 0.0140(13) 0.0208(14) 0.0204(13) 0.0087(11) 0.0042(10) 0.0033(11)
C8A 0.0191(14) 0.0234(14) 0.0179(13) 0.0050(11) 0.0061(11) 0.0076(11)
C9A 0.0135(13) 0.0252(14) 0.0197(13) 0.0111(11) 0.0045(10) 0.0023(11)
C10A 0.0140(13) 0.0180(13) 0.0187(13) 0.0068(11) 0.0024(10) 0.0023(10)
C11A 0.0164(13) 0.0216(14) 0.0198(13) 0.0106(11) 0.0013(11) 0.0043(11)
C12A 0.0218(15) 0.0217(15) 0.0332(16) 0.0093(13) 0.0102(12) 0.0048(12)
C13A 0.0327(17) 0.0200(15) 0.0398(18) 0.0066(13) 0.0104(14) 0.0069(13)
C14A 0.0262(16) 0.0180(15) 0.0446(18) 0.0138(13) 0.0022(13) 0.0011(12)
C15A 0.0225(15) 0.0288(16) 0.0281(15) 0.0138(13) 0.0052(12) 0.0034(12)
C16A 0.0216(14) 0.0235(15) 0.0208(14) 0.0092(12) 0.0033(11) 0.0040(12)
C17A 0.0246(14) 0.0132(13) 0.0181(13) 0.0049(11) 0.0075(11) 0.0063(11)
C18A 0.0237(14) 0.0232(15) 0.0190(14) 0.0045(12) 0.0063(11) 0.0027(12)
C19A 0.0346(17) 0.0340(17) 0.0169(14) 0.0091(13) -0.0012(12) 0.0009(13)
C20A 0.0425(19) 0.0341(17) 0.0190(15) 0.0115(13) 0.0038(13) -0.0043(14)
C21A 0.0315(16) 0.0283(16) 0.0211(15) 0.0056(12) 0.0096(12) -0.0033(13)
C22A 0.0227(14) 0.0217(14) 0.0218(14) 0.0060(12) 0.0057(11) 0.0034(12)
C23A 0.0290(16) 0.0309(16) 0.0243(15) 0.0149(13) 0.0098(12) 0.0144(13)
C24A 0.0182(14) 0.0327(16) 0.0188(14) 0.0113(12) 0.0061(11) 0.0091(12)
C25A 0.0217(14) 0.0366(17) 0.0193(14) 0.0141(12) 0.0137(11) 0.0121(12)
C26A 0.0212(15) 0.0396(17) 0.0227(15) 0.0172(13) 0.0084(12) 0.0079(13)
C27A 0.0210(15) 0.0439(19) 0.0259(15) 0.0127(14) 0.0120(12) 0.0048(13)
C28A 0.0303(17) 0.0352(18) 0.0389(18) 0.0158(15) 0.0193(14) 0.0057(14)
C29A 0.0324(17) 0.0443(19) 0.0393(18) 0.0274(16) 0.0142(14) 0.0107(15)
C30A 0.0226(15) 0.0459(19) 0.0253(15) 0.0203(14) 0.0085(12) 0.0107(14)
C31A 0.0266(15) 0.0406(18) 0.0160(14) 0.0121(13) 0.0061(12) 0.0121(14)
C32A 0.0234(17) 0.075(3) 0.0271(17) -0.0011(17) 0.0043(13) 0.0117(16)
C33A 0.0311(19) 0.093(3) 0.0279(18) -0.0053(19) 0.0066(15) 0.026(2)
C34A 0.057(2) 0.064(2) 0.0267(18) -0.0004(17) 0.0126(17) 0.032(2)
C35A 0.055(2) 0.049(2) 0.0369(19) -0.0016(17) 0.0177(17) 0.0094(18)
C36A 0.0379(18) 0.0412(19) 0.0340(18) 0.0059(15) 0.0174(15) 0.0103(16)
C37A 0.0126(12) 0.0135(13) 0.0185(13) 0.0056(10) 0.0006(10) 0.0023(10)
C38A 0.0180(13) 0.0129(13) 0.0176(13) 0.0048(10) 0.0032(10) 0.0041(10)
C39A 0.0221(14) 0.0243(14) 0.0144(13) 0.0051(11) 0.0011(11) 0.0062(12)
C40A 0.0172(13) 0.0225(14) 0.0216(14) 0.0057(12) 0.0020(11) 0.0054(11)
C41A 0.0149(13) 0.0203(14) 0.0225(14) 0.0049(11) 0.0048(11) 0.0048(11)
C42A 0.0169(13) 0.0132(13) 0.0180(13) 0.0068(10) 0.0036(10) 0.0035(10)
C43A 0.0187(13) 0.0223(14) 0.0165(13) 0.0104(11) 0.0042(10) 0.0080(11)
C44A 0.0211(14) 0.0210(14) 0.0135(13) 0.0058(11) -0.0017(10) 0.0029(11)
C45A 0.0273(15) 0.0284(16) 0.0226(15) 0.0106(12) 0.0045(12) 0.0053(13)
C46A 0.0441(19) 0.0234(16) 0.0317(17) 0.0067(13) -0.0004(14) 0.0080(14)
C47A 0.046(2) 0.0260(17) 0.0326(17) 0.0130(14) 0.0011(15) -0.0075(14)
C48A 0.0289(16) 0.0370(18) 0.0216(15) 0.0119(13) -0.0008(12) -0.0077(14)
C49A 0.0227(15) 0.0315(16) 0.0164(13) 0.0078(12) 0.0002(11) 0.0009(12)
C50A 0.0223(14) 0.0168(13) 0.0211(14) 0.0058(11) 0.0112(11) 0.0010(11)
C51A 0.0470(19) 0.0254(16) 0.0343(17) 0.0137(14) 0.0245(15) 0.0116(14)
C52A 0.076(3) 0.0221(17) 0.048(2) 0.0030(16) 0.040(2) 0.0075(17)
C53A 0.070(3) 0.038(2) 0.0247(17) -0.0054(15) 0.0197(17) -0.0146(18)
C54A 0.0396(19) 0.046(2) 0.0190(15) 0.0071(14) 0.0078(13) -0.0123(15)
C55A 0.0269(15) 0.0264(15) 0.0189(14) 0.0054(12) 0.0055(12) -0.0024(12)
C56A 0.0172(14) 0.0441(19) 0.0278(16) 0.0061(14) -0.0006(12) 0.0066(13)
C57A 0.0177(13) 0.0152(13) 0.0164(13) 0.0062(10) 0.0053(10) 0.0061(10)
C58A 0.0170(13) 0.0242(14) 0.0144(13) 0.0057(11) 0.0010(10) 0.0060(11)
C59A 0.0251(15) 0.0250(15) 0.0261(15) 0.0089(12) 0.0091(12) 0.0085(12)
C60A 0.0238(15) 0.0313(16) 0.0279(15) 0.0123(13) 0.0066(12) 0.0023(13)
C61A 0.0196(14) 0.0451(19) 0.0187(14) 0.0121(13) 0.0058(11) 0.0081(13)
C62A 0.0260(15) 0.0319(16) 0.0193(14) 0.0037(12) 0.0067(12) 0.0140(13)
C63A 0.0204(14) 0.0258(15) 0.0189(14) 0.0044(12) 0.0032(11) 0.0065(12)
C64A 0.0170(13) 0.0190(13) 0.0155(13) 0.0034(11) 0.0080(10) 0.0064(11)
C65A 0.0208(14) 0.0233(15) 0.0190(14) 0.0083(11) 0.0053(11) 0.0055(12)
C66A 0.0219(15) 0.0290(16) 0.0276(15) 0.0065(13) -0.0021(12) -0.0012(12)
C67A 0.0300(16) 0.0199(15) 0.0374(17) 0.0049(13) 0.0034(13) 0.0000(13)
C68A 0.0337(17) 0.0214(15) 0.0349(17) 0.0124(13) 0.0042(13) 0.0071(13)
C69A 0.0252(15) 0.0228(15) 0.0244(15) 0.0078(12) -0.0001(12) 0.0051(12)
C70A 0.0247(15) 0.0256(15) 0.0204(14) 0.0065(12) 0.0032(11) 0.0043(12)
C71A 0.0287(16) 0.0281(16) 0.0256(15) 0.0070(13) 0.0055(12) 0.0129(13)
C72A 0.0297(18) 0.052(2) 0.0386(19) -0.0004(16) 0.0041(14) 0.0135(16)
C73A 0.054(2) 0.0337(19) 0.055(2) -0.0067(17) 0.0114(18) 0.0160(17)
C74A 0.0417(19) 0.0239(16) 0.0417(19) -0.0013(14) 0.0073(15) -0.0009(14)
C75A 0.0439(19) 0.0252(16) 0.0300(16) 0.0076(13) 0.0071(14) 0.0022(14)
C76A 0.0193(14) 0.0170(13) 0.0204(14) 0.0078(11) 0.0036(11) 0.0011(11)
C77A 0.0182(14) 0.0207(14) 0.0263(15) 0.0110(12) 0.0040(11) 0.0015(11)
C78A 0.0171(14) 0.0255(15) 0.0252(15) 0.0089(12) 0.0008(11) 0.0014(11)
C79A 0.0221(14) 0.0280(15) 0.0240(14) 0.0133(12) 0.0053(11) 0.0050(12)
C80A 0.0232(15) 0.0259(15) 0.0250(15) 0.0134(12) 0.0062(12) 0.0027(12)
C81A 0.0186(14) 0.0218(14) 0.0252(14) 0.0101(12) 0.0026(11) 0.0000(11)
C82A 0.0181(14) 0.0264(15) 0.0246(14) 0.0108(12) 0.0035(11) 0.0036(12)
C83A 0.0211(15) 0.0409(18) 0.0260(15) 0.0077(14) 0.0039(12) -0.0004(13)
C84A 0.0169(15) 0.054(2) 0.0313(17) 0.0098(15) 0.0067(12) -0.0005(14)
C85A 0.0208(16) 0.045(2) 0.0435(19) 0.0105(16) 0.0045(14) 0.0082(14)
C86A 0.0280(17) 0.070(2) 0.0349(18) 0.0229(17) 0.0038(14) 0.0180(16)
C87A 0.0235(16) 0.058(2) 0.0362(17) 0.0273(16) 0.0083(13) 0.0169(15)
C88 0.0207(16) 0.045(2) 0.0391(19) 0.0049(16) 0.0019(13) 0.0051(14)
C89 0.0300(17) 0.050(2) 0.0318(17) 0.0016(16) 0.0056(14) 0.0136(15)
C90 0.0305(17) 0.0363(19) 0.0404(19) -0.0061(15) 0.0031(14) 0.0093(14)
C91 0.0274(16) 0.0344(18) 0.0329(17) 0.0023(14) 0.0025(13) 0.0033(14)
C92 0.0382(19) 0.043(2) 0.0300(17) 0.0025(15) -0.0006(14) 0.0041(15)
C93 0.0360(18) 0.0390(19) 0.0339(18) -0.0022(15) -0.0019(14) 0.0027(15)
C94 0.040(2) 0.053(2) 0.051(2) 0.0124(18) 0.0039(17) 0.0088(17)
C95 0.053(2) 0.047(2) 0.045(2) 0.0051(17) 0.0028(17) 0.0037(18)

loop_
_atom_type_symbol
_atom_type_description
_atom_type_scat_dispersion_real
_atom_type_scat_dispersion_imag
_atom_type_scat_source
C C 0.0033 0.0016 'International Tables Vol C Tables 4.2.6.8 and 6.1.1.4'
H H 0.0000 0.0000 'International Tables Vol C Tables 4.2.6.8 and 6.1.1.4'
Cl Cl 0.1484 0.1585 'International Tables Vol C Tables 4.2.6.8 and 6.1.1.4'
N N 0.0061 0.0033 'International Tables Vol C Tables 4.2.6.8 and 6.1.1.4'
Ni Ni 0.3393 1.1124 'International Tables Vol C Tables 4.2.6.8 and 6.1.1.4'
P P 0.1023 0.0942 'International Tables Vol C Tables 4.2.6.8 and 6.1.1.4'

loop_
_geom_angle_atom_site_label_1
_geom_angle_atom_site_label_2
_geom_angle_atom_site_label_3
_geom_angle
Cl1 Ni1 Cl2 175.93(3)
Cl1 Ni1 P1 92.36(3)
Cl2 Ni1 P1 90.65(3)
C1 Ni1 Cl1 88.67(7)
C1 Ni1 Cl2 88.28(7)
C1 Ni1 P1 178.71(7)
C70 P1 Ni1 114.74(8)
C76 P1 Ni1 112.51(8)
C76 P1 C70 110.69(12)
C76 P1 C82 104.32(12)
C82 P1 Ni1 110.72(8)
C82 P1 C70 102.92(12)
C1 N1 C2 110.55(19)
C1 N1 C4 122.32(18)
C2 N1 C4 126.90(19)
C1 N2 C3 109.93(19)
C1 N2 C37 123.47(18)
C3 N2 C37 126.54(18)
N1 C1 Ni1 127.34(17)
N1 C1 N2 105.20(19)
N2 C1 Ni1 127.46(17)
N1 C2 H2 126.4
C3 C2 N1 107.1(2)
C3 C2 H2 126.4
N2 C3 H3 126.4
C2 C3 N2 107.2(2)
C2 C3 H3 126.4
C5 C4 N1 118.4(2)
C9 C4 N1 120.2(2)
C9 C4 C5 121.3(2)
C4 C5 C10 121.6(2)
C6 C5 C4 117.6(2)
C6 C5 C10 120.6(2)
C5 C6 H6 118.8
C7 C6 C5 122.3(2)
C7 C6 H6 118.8
C6 C7 C23 120.7(2)
C8 C7 C6 117.8(2)
C8 C7 C23 121.4(2)
C7 C8 H8 118.6
C7 C8 C9 122.7(2)
C9 C8 H8 118.6
C4 C9 C24 122.2(2)
C8 C9 C4 117.4(2)
C8 C9 C24 120.3(2)
C5 C10 H10 107.3
C11 C10 C5 109.62(19)
C11 C10 H10 107.3
C11 C10 C17 111.9(2)
C17 C10 C5 113.05(19)
C17 C10 H10 107.3
C12 C11 C10 120.1(2)
C16 C11 C10 121.8(2)
C16 C11 C12 118.1(2)
C11 C12 H12 119.5
C13 C12 C11 121.0(3)
C13 C12 H12 119.5
C12 C13 H13 119.9
C14 C13 C12 120.2(3)
C14 C13 H13 119.9
C13 C14 H14 120.2
C15 C14 C13 119.5(3)
C15 C14 H14 120.2
C14 C15 H15 119.8
C14 C15 C16 120.3(3)
C16 C15 H15 119.8
C11 C16 C15 120.9(3)
C11 C16 H16 119.6
C15 C16 H16 119.6
C18 C17 C10 122.5(2)
C18 C17 C22 118.2(2)
C22 C17 C10 119.3(2)
C17 C18 H18 119.5
C17 C18 C19 121.0(3)
C19 C18 H18 119.5
C18 C19 H19 119.9
C20 C19 C18 120.1(3)
C20 C19 H19 119.9
C19 C20 H20 120.1
C19 C20 C21 119.7(3)
C21 C20 H20 120.1
C20 C21 H21 119.8
C20 C21 C22 120.5(3)
C22 C21 H21 119.8
C17 C22 H22 119.8
C21 C22 C17 120.5(3)
C21 C22 H22 119.8
C7 C23 H23A 109.5
C7 C23 H23B 109.5
C7 C23 H23C 109.5
H23A C23 H23B 109.5
H23A C23 H23C 109.5
H23B C23 H23C 109.5
C9 C24 H24 107.2
C9 C24 C31 112.87(19)
C25 C24 C9 112.6(2)
C25 C24 H24 107.2
C25 C24 C31 109.56(19)
C31 C24 H24 107.2
C26 C25 C24 123.9(2)
C26 C25 C30 118.3(2)
C30 C25 C24 117.7(2)
C25 C26 H26 119.7
C25 C26 C27 120.5(3)
C27 C26 H26 119.7
C26 C27 H27 120.1
C28 C27 C26 119.8(3)
C28 C27 H27 120.1
C27 C28 H28 119.9
C29 C28 C27 120.2(3)
C29 C28 H28 119.9
C28 C29 H29 120.0
C28 C29 C30 120.0(3)
C30 C29 H29 120.0
C25 C30 H30 119.4
C29 C30 C25 121.3(3)
C29 C30 H30 119.4
C32 C31 C24 121.5(2)
C36 C31 C24 120.4(2)
C36 C31 C32 118.1(2)
C31 C32 H32 119.5
C33 C32 C31 121.0(2)
C33 C32 H32 119.5
C32 C33 H33 119.8
C34 C33 C32 120.4(2)
C34 C33 H33 119.8
C33 C34 H34 120.3
C33 C34 C35 119.3(2)
C35 C34 H34 120.3
C34 C35 H35 119.9
C34 C35 C36 120.3(2)
C36 C35 H35 119.9
C31 C36 C35 120.8(2)
C31 C36 H36 119.6
C35 C36 H36 119.6
C38 C37 N2 118.5(2)
C42 C37 N2 120.4(2)
C42 C37 C38 121.1(2)
C37 C38 C43 121.3(2)
C39 C38 C37 118.0(2)
C39 C38 C43 120.6(2)
C38 C39 H39 119.0
C40 C39 C38 122.1(2)
C40 C39 H39 119.0
C39 C40 C56 120.5(2)
C41 C40 C39 118.2(2)
C41 C40 C56 121.3(2)
C40 C41 H41 118.8
C40 C41 C42 122.4(2)
C42 C41 H41 118.8
C37 C42 C57 121.8(2)
C41 C42 C37 117.8(2)
C41 C42 C57 119.9(2)
C38 C43 H43 106.7
C44 C43 C38 110.71(19)
C44 C43 H43 106.7
C44 C43 C50 112.6(2)
C50 C43 C38 112.9(2)
C50 C43 H43 106.7
C45 C44 C43 122.8(2)
C45 C44 C49 118.0(2)
C49 C44 C43 119.2(2)
C44 C45 H45 119.7
C44 C45 C46 120.7(3)
C46 C45 H45 119.7
C45 C46 H46 119.9
C47 C46 C45 120.2(3)
C47 C46 H46 119.9
C46 C47 H47 120.0
C46 C47 C48 119.9(3)
C48 C47 H47 120.0
C47 C48 H48 120.1
C49 C48 C47 119.8(3)
C49 C48 H48 120.1
C44 C49 H49 119.3
C48 C49 C44 121.3(3)
C48 C49 H49 119.3
C51 C50 C43 119.2(2)
C51 C50 C55 118.3(2)
C55 C50 C43 122.5(2)
C50 C51 H51 119.4
C50 C51 C52 121.1(2)
C52 C51 H51 119.4
C51 C52 H52 120.0
C53 C52 C51 120.1(2)
C53 C52 H52 120.0
C52 C53 H53 120.1
C52 C53 C54 119.8(2)
C54 C53 H53 120.1
C53 C54 H54 120.0
C53 C54 C55 119.9(2)
C55 C54 H54 120.0
C50 C55 H55 119.6
C54 C55 C50 120.8(2)
C54 C55 H55 119.6
C40 C56 H56A 109.5
C40 C56 H56B 109.5
C40 C56 H56C 109.5
H56A C56 H56B 109.5
H56A C56 H56C 109.5
H56B C56 H56C 109.5
C42 C57 H57 107.9
C42 C57 C58 113.8(2)
C42 C57 C64 110.50(19)
C58 C57 H57 107.9
C58 C57 C64 108.55(19)
C64 C57 H57 107.9
C59 C58 C57 121.8(2)
C59 C58 C63 117.6(2)
C63 C58 C57 120.7(2)
C58 C59 H59 119.5
C58 C59 C60 120.9(3)
C60 C59 H59 119.5
C59 C60 H60 119.7
C61 C60 C59 120.6(3)
C61 C60 H60 119.7
C60 C61 H61 120.5
C60 C61 C62 119.0(2)
C62 C61 H61 120.5
C61 C62 H62 119.9
C63 C62 C61 120.3(2)
C63 C62 H62 119.9
C58 C63 H63 119.2
C62 C63 C58 121.6(2)
C62 C63 H63 119.2
C65 C64 C57 118.5(2)
C69 C64 C57 123.3(2)
C69 C64 C65 118.0(2)
C64 C65 H65 119.4
C66 C65 C64 121.1(3)
C66 C65 H65 119.4
C65 C66 H66 119.8
C65 C66 C67 120.4(3)
C67 C66 H66 119.8
C66 C67 H67 120.4
C68 C67 C66 119.3(2)
C68 C67 H67 120.4
C67 C68 H68 119.7
C67 C68 C69 120.5(3)
C69 C68 H68 119.7
C64 C69 C68 120.7(2)
C64 C69 H69 119.7
C68 C69 H69 119.7
P1 C70 H70 104.3
C71 C70 P1 113.09(18)
C71 C70 H70 104.3
C71 C70 C75 110.2(2)
C75 C70 P1 118.96(18)
C75 C70 H70 104.3
C70 C71 H71A 109.5
C70 C71 H71B 109.5
C70 C71 C72 110.7(2)
H71A C71 H71B 108.1
C72 C71 H71A 109.5
C72 C71 H71B 109.5
C71 C72 H72A 109.3
C71 C72 H72B 109.3
H72A C72 H72B 108.0
C73 C72 C71 111.4(2)
C73 C72 H72A 109.3
C73 C72 H72B 109.3
C72 C73 H73A 109.4
C72 C73 H73B 109.4
H73A C73 H73B 108.0
C74 C73 C72 111.4(2)
C74 C73 H73A 109.4
C74 C73 H73B 109.4
C73 C74 H74A 109.2
C73 C74 H74B 109.2
C73 C74 C75 112.1(2)
H74A C74 H74B 107.9
C75 C74 H74A 109.2
C75 C74 H74B 109.2
C70 C75 H75A 109.5
C70 C75 H75B 109.5
C74 C75 C70 110.7(2)
C74 C75 H75A 109.5
C74 C75 H75B 109.5
H75A C75 H75B 108.1
P1 C76 H76 105.0
C77 C76 P1 113.68(17)
C77 C76 H76 105.0
C77 C76 C81 111.4(2)
C81 C76 P1 115.57(18)
C81 C76 H76 105.0
C76 C77 H77A 109.6
C76 C77 H77B 109.6
H77A C77 H77B 108.2
C78 C77 C76 110.1(2)
C78 C77 H77A 109.6
C78 C77 H77B 109.6
C77 C78 H78A 109.4
C77 C78 H78B 109.4
H78A C78 H78B 108.0
C79 C78 C77 111.2(2)
C79 C78 H78A 109.4
C79 C78 H78B 109.4
C78 C79 H79A 109.3
C78 C79 H79B 109.3
H79A C79 H79B 107.9
C80 C79 C78 111.8(2)
C80 C79 H79A 109.3
C80 C79 H79B 109.3
C79 C80 H80A 109.6
C79 C80 H80B 109.6
C79 C80 C81 110.4(2)
H80A C80 H80B 108.1
C81 C80 H80A 109.6
C81 C80 H80B 109.6
C76 C81 H81A 109.7
C76 C81 H81B 109.7
C80 C81 C76 109.9(2)
C80 C81 H81A 109.7
C80 C81 H81B 109.7
H81A C81 H81B 108.2
P1 C82 H82 107.1
C83 C82 P1 115.06(18)
C83 C82 H82 107.1
C83 C82 C87 110.0(2)
C87 C82 P1 110.15(18)
C87 C82 H82 107.1
C82 C83 H83A 109.6
C82 C83 H83B 109.6
C82 C83 C84 110.2(2)
H83A C83 H83B 108.1
C84 C83 H83A 109.6
C84 C83 H83B 109.6
C83 C84 H84A 109.4
C83 C84 H84B 109.4
H84A C84 H84B 108.0
C85 C84 C83 111.0(2)
C85 C84 H84A 109.4
C85 C84 H84B 109.4
C84 C85 H85A 109.4
C84 C85 H85B 109.4
H85A C85 H85B 108.0
C86 C85 C84 111.3(2)
C86 C85 H85A 109.4
C86 C85 H85B 109.4
C85 C86 H86A 109.3
C85 C86 H86B 109.3
C85 C86 C87 111.4(3)
H86A C86 H86B 108.0
C87 C86 H86A 109.3
C87 C86 H86B 109.3
C82 C87 H87A 109.4
C82 C87 H87B 109.4
C86 C87 C82 111.1(2)
C86 C87 H87A 109.4
C86 C87 H87B 109.4
H87A C87 H87B 108.0
Cl1A Ni1A Cl2A 169.55(3)
Cl1A Ni1A P1A 93.75(3)
Cl2A Ni1A P1A 89.15(3)
C1A Ni1A Cl1A 88.63(7)
C1A Ni1A Cl2A 89.65(7)
C1A Ni1A P1A 173.08(7)
C70A P1A Ni1A 114.33(9)
C76A P1A Ni1A 111.29(8)
C76A P1A C70A 110.21(12)
C82A P1A Ni1A 112.03(9)
C82A P1A C70A 102.56(12)
C82A P1A C76A 105.77(11)
C1A N1A C2A 110.83(19)
C1A N1A C4A 122.3(2)
C2A N1A C4A 126.5(2)
C1A N2A C3A 110.80(19)
C1A N2A C37A 124.0(2)
C3A N2A C37A 125.08(19)
N1A C1A Ni1A 124.83(16)
N2A C1A Ni1A 131.13(18)
N2A C1A N1A 104.0(2)
N1A C2A H2A 126.6
C3A C2A N1A 106.8(2)
C3A C2A H2A 126.6
N2A C3A H3A 126.2
C2A C3A N2A 107.5(2)
C2A C3A H3A 126.2
C5A C4A N1A 120.7(2)
C5A C4A C9A 121.3(2)
C9A C4A N1A 118.0(2)
C4A C5A C10A 121.7(2)
C6A C5A C4A 117.5(2)
C6A C5A C10A 120.8(2)
C5A C6A H6A 118.9
C7A C6A C5A 122.2(2)
C7A C6A H6A 118.9
C6A C7A C8A 118.9(2)
C6A C7A C23A 119.7(2)
C8A C7A C23A 121.3(2)
C7A C8A H8A 119.3
C7A C8A C9A 121.4(2)
C9A C8A H8A 119.3
C4A C9A C24A 120.5(2)
C8A C9A C4A 118.1(2)
C8A C9A C24A 120.8(2)
C5A C10A H10A 106.9
C5A C10A C17A 113.17(19)
C11A C10A C5A 112.5(2)
C11A C10A H10A 106.9
C11A C10A C17A 110.0(2)
C17A C10A H10A 106.9
C12A C11A C10A 117.9(2)
C16A C11A C10A 124.3(2)
C16A C11A C12A 117.8(2)
C11A C12A H12A 119.2
C13A C12A C11A 121.6(3)
C13A C12A H12A 119.2
C12A C13A H13A 120.2
C12A C13A C14A 119.7(3)
C14A C13A H13A 120.2
C13A C14A H14A 120.0
C15A C14A C13A 120.0(3)
C15A C14A H14A 120.0
C14A C15A H15A 120.0
C14A C15A C16A 120.0(3)
C16A C15A H15A 120.0
C11A C16A C15A 121.0(2)
C11A C16A H16A 119.5
C15A C16A H16A 119.5
C18A C17A C10A 120.9(2)
C22A C17A C10A 120.5(2)
C22A C17A C18A 118.6(2)
C17A C18A H18A 119.7
C19A C18A C17A 120.5(2)
C19A C18A H18A 119.7
C18A C19A H19A 120.0
C20A C19A C18A 120.0(3)
C20A C19A H19A 120.0
C19A C20A H20A 120.1
C21A C20A C19A 119.8(3)
C21A C20A H20A 120.1
C20A C21A H21A 120.0
C20A C21A C22A 120.1(3)
C22A C21A H21A 120.0
C17A C22A C21A 120.8(2)
C17A C22A H22A 119.6
C21A C22A H22A 119.6
C7A C23A H23D 109.5
C7A C23A H23E 109.5
C7A C23A H23F 109.5
H23D C23A H23E 109.5
H23D C23A H23F 109.5
H23E C23A H23F 109.5
C9A C24A H24A 107.3
C25A C24A C9A 109.0(2)
C25A C24A H24A 107.3
C25A C24A C31A 112.0(2)
C31A C24A C9A 113.5(2)
C31A C24A H24A 107.3
C26A C25A C24A 122.3(2)
C30A C25A C24A 119.9(2)
C30A C25A C26A 117.9(3)
C25A C26A H26A 119.5
C27A C26A C25A 121.1(2)
C27A C26A H26A 119.5
C26A C27A H27A 119.8
C26A C27A C28A 120.4(3)
C28A C27A H27A 119.8
C27A C28A H28A 120.4
C29A C28A C27A 119.2(3)
C29A C28A H28A 120.4
C28A C29A H29A 119.7
C28A C29A C30A 120.6(3)
C30A C29A H29A 119.7
C25A C30A C29A 120.9(3)
C25A C30A H30A 119.5
C29A C30A H30A 119.5
C32A C31A C24A 122.1(3)
C36A C31A C24A 120.1(2)
C36A C31A C32A 117.8(3)
C31A C32A H32A 119.7
C31A C32A C33A 120.6(3)
C33A C32A H32A 119.7
C32A C33A H33A 119.7
C34A C33A C32A 120.6(3)
C34A C33A H33A 119.7
C33A C34A H34A 120.2
C33A C34A C35A 119.7(3)
C35A C34A H34A 120.2
C34A C35A H35A 120.0
C34A C35A C36A 120.0(3)
C36A C35A H35A 120.0
C31A C36A C35A 121.3(3)
C31A C36A H36A 119.3
C35A C36A H36A 119.3
C38A C37A N2A 118.7(2)
C38A C37A C42A 122.1(2)
C42A C37A N2A 119.1(2)
C37A C38A C39A 117.0(2)
C37A C38A C43A 121.8(2)
C39A C38A C43A 120.9(2)
C38A C39A H39A 118.8
C40A C39A C38A 122.3(2)
C40A C39A H39A 118.8
C39A C40A C41A 118.7(2)
C39A C40A C56A 120.5(2)
C41A C40A C56A 120.8(2)
C40A C41A H41A 119.3
C40A C41A C42A 121.3(2)
C42A C41A H41A 119.3
C37A C42A C57A 119.7(2)
C41A C42A C37A 118.2(2)
C41A C42A C57A 121.7(2)
C38A C43A H43A 106.9
C38A C43A C44A 111.9(2)
C44A C43A H43A 106.9
C50A C43A C38A 114.4(2)
C50A C43A H43A 106.9
C50A C43A C44A 109.41(19)
C45A C44A C43A 123.3(2)
C45A C44A C49A 118.2(2)
C49A C44A C43A 118.4(2)
C44A C45A H45A 119.8
C44A C45A C46A 120.4(3)
C46A C45A H45A 119.8
C45A C46A H46A 119.6
C47A C46A C45A 120.8(3)
C47A C46A H46A 119.6
C46A C47A H47A 120.5
C46A C47A C48A 119.0(3)
C48A C47A H47A 120.5
C47A C48A H48A 119.9
C49A C48A C47A 120.3(3)
C49A C48A H48A 119.9
C44A C49A H49A 119.4
C48A C49A C44A 121.3(3)
C48A C49A H49A 119.4
C51A C50A C43A 120.9(2)
C51A C50A C55A 118.4(2)
C55A C50A C43A 120.7(2)
C50A C51A H51A 120.0
C50A C51A C52A 119.9(3)
C52A C51A H51A 120.0
C51A C52A H52A 119.7
C53A C52A C51A 120.6(3)
C53A C52A H52A 119.7
C52A C53A H53A 120.0
C54A C53A C52A 120.0(3)
C54A C53A H53A 120.0
C53A C54A H54A 120.1
C53A C54A C55A 119.8(3)
C55A C54A H54A 120.1
C50A C55A H55A 119.4
C54A C55A C50A 121.2(3)
C54A C55A H55A 119.4
C40A C56A H56D 109.5
C40A C56A H56E 109.5
C40A C56A H56F 109.5
H56D C56A H56E 109.5
H56D C56A H56F 109.5
H56E C56A H56F 109.5
C42A C57A H57A 106.9
C58A C57A C42A 113.1(2)
C58A C57A H57A 106.9
C64A C57A C42A 109.42(19)
C64A C57A H57A 106.9
C64A C57A C58A 113.3(2)
C59A C58A C57A 118.9(2)
C59A C58A C63A 118.2(2)
C63A C58A C57A 122.9(2)
C58A C59A H59A 119.4
C58A C59A C60A 121.2(3)
C60A C59A H59A 119.4
C59A C60A H60A 119.9
C61A C60A C59A 120.1(3)
C61A C60A H60A 119.9
C60A C61A H61A 120.3
C62A C61A C60A 119.3(3)
C62A C61A H61A 120.3
C61A C62A H62A 119.8
C61A C62A C63A 120.5(3)
C63A C62A H62A 119.8
C58A C63A H63A 119.7
C62A C63A C58A 120.7(3)
C62A C63A H63A 119.7
C65A C64A C57A 120.7(2)
C65A C64A C69A 118.4(2)
C69A C64A C57A 120.9(2)
C64A C65A H65A 119.5
C66A C65A C64A 121.1(2)
C66A C65A H65A 119.5
C65A C66A H66A 119.9
C67A C66A C65A 120.1(3)
C67A C66A H66A 119.9
C66A C67A H67A 120.1
C66A C67A C68A 119.7(3)
C68A C67A H67A 120.1
C67A C68A H68A 119.9
C67A C68A C69A 120.2(2)
C69A C68A H68A 119.9
C64A C69A H69A 119.7
C68A C69A C64A 120.5(2)
C68A C69A H69A 119.7
P1A C70A H70A 105.2
C71A C70A P1A 111.31(18)
C71A C70A H70A 105.2
C75A C70A P1A 118.00(19)
C75A C70A H70A 105.2
C75A C70A C71A 110.7(2)
C70A C71A H71C 109.5
C70A C71A H71D 109.5
H71C C71A H71D 108.0
C72A C71A C70A 110.9(2)
C72A C71A H71C 109.5
C72A C71A H71D 109.5
C71A C72A H72C 109.3
C71A C72A H72D 109.3
H72C C72A H72D 107.9
C73A C72A C71A 111.7(3)
C73A C72A H72C 109.3
C73A C72A H72D 109.3
C72A C73A H73C 109.5
C72A C73A H73D 109.5
C72A C73A C74A 110.8(3)
H73C C73A H73D 108.1
C74A C73A H73C 109.5
C74A C73A H73D 109.5
C73A C74A H74C 109.3
C73A C74A H74D 109.3
C73A C74A C75A 111.6(3)
H74C C74A H74D 108.0
C75A C74A H74C 109.3
C75A C74A H74D 109.3
C70A C75A C74A 111.6(2)
C70A C75A H75C 109.3
C70A C75A H75D 109.3
C74A C75A H75C 109.3
C74A C75A H75D 109.3
H75C C75A H75D 108.0
P1A C76A H76A 105.3
C77A C76A P1A 112.59(17)
C77A C76A H76A 105.3
C81A C76A P1A 116.47(17)
C81A C76A H76A 105.3
C81A C76A C77A 110.8(2)
C76A C77A H77C 109.7
C76A C77A H77D 109.7
H77C C77A H77D 108.2
C78A C77A C76A 109.9(2)
C78A C77A H77C 109.7
C78A C77A H77D 109.7
C77A C78A H78C 109.5
C77A C78A H78D 109.5
H78C C78A H78D 108.1
C79A C78A C77A 110.8(2)
C79A C78A H78C 109.5
C79A C78A H78D 109.5
C78A C79A H79C 109.4
C78A C79A H79D 109.4
H79C C79A H79D 108.0
C80A C79A C78A 111.1(2)
C80A C79A H79C 109.4
C80A C79A H79D 109.4
C79A C80A H80C 109.3
C79A C80A H80D 109.3
C79A C80A C81A 111.5(2)
H80C C80A H80D 108.0
C81A C80A H80C 109.3
C81A C80A H80D 109.3
C76A C81A H81C 109.6
C76A C81A H81D 109.6
C80A C81A C76A 110.4(2)
C80A C81A H81C 109.6
C80A C81A H81D 109.6
H81C C81A H81D 108.1
P1A C82A H82A 106.8
C83A C82A P1A 116.67(18)
C83A C82A H82A 106.8
C87A C82A P1A 108.28(18)
C87A C82A H82A 106.8
C87A C82A C83A 110.9(2)
C82A C83A H83C 109.7
C82A C83A H83D 109.7
H83C C83A H83D 108.2
C84A C83A C82A 109.7(2)
C84A C83A H83C 109.7
C84A C83A H83D 109.7
C83A C84A H84C 109.0
C83A C84A H84D 109.0
H84C C84A H84D 107.8
C85A C84A C83A 112.8(2)
C85A C84A H84C 109.0
C85A C84A H84D 109.0
C84A C85A H85C 109.4
C84A C85A H85D 109.4
H85C C85A H85D 108.0
C86A C85A C84A 111.2(2)
C86A C85A H85C 109.4
C86A C85A H85D 109.4
C85A C86A H86C 109.4
C85A C86A H86D 109.4
C85A C86A C87A 111.2(3)
H86C C86A H86D 108.0
C87A C86A H86C 109.4
C87A C86A H86D 109.4
C82A C87A H87C 109.3
C82A C87A H87D 109.3
C86A C87A C82A 111.6(2)
C86A C87A H87C 109.3
C86A C87A H87D 109.3
H87C C87A H87D 108.0
C89 C88 C94 121.6(3)
C93 C88 C89 117.0(3)
C93 C88 C94 121.4(3)
C88 C89 H89 119.1
C90 C89 C88 121.7(3)
C90 C89 H89 119.1
C89 C90 H90 119.6
C89 C90 C91 120.8(3)
C91 C90 H90 119.6
C90 C91 C95 121.0(3)
C92 C91 C90 117.5(3)
C92 C91 C95 121.5(3)
C91 C92 H92 119.1
C91 C92 C93 121.8(3)
C93 C92 H92 119.1
C88 C93 H93 119.5
C92 C93 C88 121.1(3)
C92 C93 H93 119.5
C88 C94 H94A 109.5
C88 C94 H94B 109.5
C88 C94 H94C 109.5
H94A C94 H94B 109.5
H94A C94 H94C 109.5
H94B C94 H94C 109.5
C91 C95 H95A 109.5
C91 C95 H95B 109.5
C91 C95 H95C 109.5
H95A C95 H95B 109.5
H95A C95 H95C 109.5
H95B C95 H95C 109.5

loop_
_geom_bond_atom_site_label_1
_geom_bond_atom_site_label_2
_geom_bond_distance
Ni1 Cl1 2.1685(9)
Ni1 Cl2 2.1717(9)
Ni1 P1 2.2530(9)
Ni1 C1 1.907(2)
P1 C70 1.853(3)
P1 C76 1.839(3)
P1 C82 1.850(3)
N1 C1 1.358(3)
N1 C2 1.393(3)
N1 C4 1.454(3)
N2 C1 1.360(3)
N2 C3 1.402(3)
N2 C37 1.452(3)
C2 H2 0.9500
C2 C3 1.335(3)
C3 H3 0.9500
C4 C5 1.407(3)
C4 C9 1.399(3)
C5 C6 1.390(3)
C5 C10 1.533(3)
C6 H6 0.9500
C6 C7 1.385(3)
C7 C8 1.384(3)
C7 C23 1.506(3)
C8 H8 0.9500
C8 C9 1.390(3)
C9 C24 1.532(3)
C10 H10 1.0000
C10 C11 1.521(3)
C10 C17 1.529(3)
C11 C12 1.389(3)
C11 C16 1.386(4)
C12 H12 0.9500
C12 C13 1.385(4)
C13 H13 0.9500
C13 C14 1.378(4)
C14 H14 0.9500
C14 C15 1.375(4)
C15 H15 0.9500
C15 C16 1.388(4)
C16 H16 0.9500
C17 C18 1.382(4)
C17 C22 1.398(3)
C18 H18 0.9500
C18 C19 1.394(4)
C19 H19 0.9500
C19 C20 1.374(4)
C20 H20 0.9500
C20 C21 1.377(4)
C21 H21 0.9500
C21 C22 1.389(4)
C22 H22 0.9500
C23 H23A 0.9800
C23 H23B 0.9800
C23 H23C 0.9800
C24 H24 1.0000
C24 C25 1.528(3)
C24 C31 1.535(3)
C25 C26 1.388(4)
C25 C30 1.393(4)
C26 H26 0.9500
C26 C27 1.400(4)
C27 H27 0.9500
C27 C28 1.384(4)
C28 H28 0.9500
C28 C29 1.371(4)
C29 H29 0.9500
C29 C30 1.384(4)
C30 H30 0.9500
C31 C32 1.393(4)
C31 C36 1.385(3)
C32 H32 0.9500
C32 C33 1.383(3)
C33 H33 0.9500
C33 C34 1.376(4)
C34 H34 0.9500
C34 C35 1.385(4)
C35 H35 0.9500
C35 C36 1.388(3)
C36 H36 0.9500
C37 C38 1.409(3)
C37 C42 1.398(3)
C38 C39 1.390(3)
C38 C43 1.528(3)
C39 H39 0.9500
C39 C40 1.387(3)
C40 C41 1.385(3)
C40 C56 1.509(3)
C41 H41 0.9500
C41 C42 1.393(3)
C42 C57 1.526(3)
C43 H43 1.0000
C43 C44 1.525(3)
C43 C50 1.526(3)
C44 C45 1.387(3)
C44 C49 1.390(4)
C45 H45 0.9500
C45 C46 1.391(4)
C46 H46 0.9500
C46 C47 1.370(4)
C47 H47 0.9500
C47 C48 1.380(4)
C48 H48 0.9500
C48 C49 1.378(4)
C49 H49 0.9500
C50 C51 1.385(3)
C50 C55 1.392(3)
C51 H51 0.9500
C51 C52 1.386(3)
C52 H52 0.9500
C52 C53 1.377(4)
C53 H53 0.9500
C53 C54 1.382(4)
C54 H54 0.9500
C54 C55 1.391(4)
C55 H55 0.9500
C56 H56A 0.9800
C56 H56B 0.9800
C56 H56C 0.9800
C57 H57 1.0000
C57 C58 1.531(3)
C57 C64 1.537(3)
C58 C59 1.382(3)
C58 C63 1.395(3)
C59 H59 0.9500
C59 C60 1.390(4)
C60 H60 0.9500
C60 C61 1.378(4)
C61 H61 0.9500
C61 C62 1.380(4)
C62 H62 0.9500
C62 C63 1.377(3)
C63 H63 0.9500
C64 C65 1.393(3)
C64 C69 1.391(3)
C65 H65 0.9500
C65 C66 1.379(4)
C66 H66 0.9500
C66 C67 1.385(4)
C67 H67 0.9500
C67 C68 1.376(4)
C68 H68 0.9500
C68 C69 1.393(3)
C69 H69 0.9500
C70 H70 1.0000
C70 C71 1.531(4)
C70 C75 1.534(3)
C71 H71A 0.9900
C71 H71B 0.9900
C71 C72 1.535(4)
C72 H72A 0.9900
C72 H72B 0.9900
C72 C73 1.519(4)
C73 H73A 0.9900
C73 H73B 0.9900
C73 C74 1.511(4)
C74 H74A 0.9900
C74 H74B 0.9900
C74 C75 1.520(4)
C75 H75A 0.9900
C75 H75B 0.9900
C76 H76 1.0000
C76 C77 1.532(4)
C76 C81 1.533(3)
C77 H77A 0.9900
C77 H77B 0.9900
C77 C78 1.530(4)
C78 H78A 0.9900
C78 H78B 0.9900
C78 C79 1.525(4)
C79 H79A 0.9900
C79 H79B 0.9900
C79 C80 1.513(4)
C80 H80A 0.9900
C80 H80B 0.9900
C80 C81 1.528(4)
C81 H81A 0.9900
C81 H81B 0.9900
C82 H82 1.0000
C82 C83 1.524(4)
C82 C87 1.531(4)
C83 H83A 0.9900
C83 H83B 0.9900
C83 C84 1.526(4)
C84 H84A 0.9900
C84 H84B 0.9900
C84 C85 1.523(4)
C85 H85A 0.9900
C85 H85B 0.9900
C85 C86 1.515(4)
C86 H86A 0.9900
C86 H86B 0.9900
C86 C87 1.525(4)
C87 H87A 0.9900
C87 H87B 0.9900
Ni1A Cl1A 2.1583(9)
Ni1A Cl2A 2.1726(9)
Ni1A P1A 2.2674(10)
Ni1A C1A 1.915(2)
P1A C70A 1.853(3)
P1A C76A 1.848(2)
P1A C82A 1.847(3)
N1A C1A 1.367(3)
N1A C2A 1.395(3)
N1A C4A 1.450(3)
N2A C1A 1.364(3)
N2A C3A 1.388(3)
N2A C37A 1.445(3)
C2A H2A 0.9500
C2A C3A 1.331(3)
C3A H3A 0.9500
C4A C5A 1.401(3)
C4A C9A 1.410(3)
C5A C6A 1.389(3)
C5A C10A 1.526(3)
C6A H6A 0.9500
C6A C7A 1.385(3)
C7A C8A 1.385(3)
C7A C23A 1.512(3)
C8A H8A 0.9500
C8A C9A 1.388(3)
C9A C24A 1.531(3)
C10A H10A 1.0000
C10A C11A 1.526(3)
C10A C17A 1.531(3)
C11A C12A 1.397(4)
C11A C16A 1.385(3)
C12A H12A 0.9500
C12A C13A 1.372(4)
C13A H13A 0.9500
C13A C14A 1.391(4)
C14A H14A 0.9500
C14A C15A 1.370(4)
C15A H15A 0.9500
C15A C16A 1.394(4)
C16A H16A 0.9500
C17A C18A 1.393(3)
C17A C22A 1.386(4)
C18A H18A 0.9500
C18A C19A 1.390(3)
C19A H19A 0.9500
C19A C20A 1.388(4)
C20A H20A 0.9500
C20A C21A 1.376(4)
C21A H21A 0.9500
C21A C22A 1.393(3)
C22A H22A 0.9500
C23A H23D 0.9800
C23A H23E 0.9800
C23A H23F 0.9800
C24A H24A 1.0000
C24A C25A 1.524(4)
C24A C31A 1.525(4)
C25A C26A 1.395(4)
C25A C30A 1.389(3)
C26A H26A 0.9500
C26A C27A 1.380(4)
C27A H27A 0.9500
C27A C28A 1.388(4)
C28A H28A 0.9500
C28A C29A 1.372(4)
C29A H29A 0.9500
C29A C30A 1.389(4)
C30A H30A 0.9500
C31A C32A 1.388(4)
C31A C36A 1.380(4)
C32A H32A 0.9500
C32A C33A 1.389(4)
C33A H33A 0.9500
C33A C34A 1.360(5)
C34A H34A 0.9500
C34A C35A 1.376(5)
C35A H35A 0.9500
C35A C36A 1.384(4)
C36A H36A 0.9500
C37A C38A 1.397(3)
C37A C42A 1.399(3)
C38A C39A 1.399(3)
C38A C43A 1.526(3)
C39A H39A 0.9500
C39A C40A 1.385(3)
C40A C41A 1.390(3)
C40A C56A 1.512(3)
C41A H41A 0.9500
C41A C42A 1.392(3)
C42A C57A 1.531(3)
C43A H43A 1.0000
C43A C44A 1.540(3)
C43A C50A 1.523(3)
C44A C45A 1.384(4)
C44A C49A 1.393(4)
C45A H45A 0.9500
C45A C46A 1.396(4)
C46A H46A 0.9500
C46A C47A 1.381(4)
C47A H47A 0.9500
C47A C48A 1.384(4)
C48A H48A 0.9500
C48A C49A 1.380(4)
C49A H49A 0.9500
C50A C51A 1.387(4)
C50A C55A 1.393(4)
C51A H51A 0.9500
C51A C52A 1.392(4)
C52A H52A 0.9500
C52A C53A 1.374(5)
C53A H53A 0.9500
C53A C54A 1.371(5)
C54A H54A 0.9500
C54A C55A 1.381(4)
C55A H55A 0.9500
C56A H56D 0.9800
C56A H56E 0.9800
C56A H56F 0.9800
C57A H57A 1.0000
C57A C58A 1.529(3)
C57A C64A 1.525(3)
C58A C59A 1.386(4)
C58A C63A 1.390(3)
C59A H59A 0.9500
C59A C60A 1.387(4)
C60A H60A 0.9500
C60A C61A 1.383(4)
C61A H61A 0.9500
C61A C62A 1.380(4)
C62A H62A 0.9500
C62A C63A 1.390(4)
C63A H63A 0.9500
C64A C65A 1.387(3)
C64A C69A 1.394(3)
C65A H65A 0.9500
C65A C66A 1.382(4)
C66A H66A 0.9500
C66A C67A 1.378(4)
C67A H67A 0.9500
C67A C68A 1.381(4)
C68A H68A 0.9500
C68A C69A 1.386(4)
C69A H69A 0.9500
C70A H70A 1.0000
C70A C71A 1.530(4)
C70A C75A 1.518(4)
C71A H71C 0.9900
C71A H71D 0.9900
C71A C72A 1.517(4)
C72A H72C 0.9900
C72A H72D 0.9900
C72A C73A 1.499(5)
C73A H73C 0.9900
C73A H73D 0.9900
C73A C74A 1.522(4)
C74A H74C 0.9900
C74A H74D 0.9900
C74A C75A 1.533(4)
C75A H75C 0.9900
C75A H75D 0.9900
C76A H76A 1.0000
C76A C77A 1.538(3)
C76A C81A 1.538(3)
C77A H77C 0.9900
C77A H77D 0.9900
C77A C78A 1.530(3)
C78A H78C 0.9900
C78A H78D 0.9900
C78A C79A 1.522(3)
C79A H79C 0.9900
C79A H79D 0.9900
C79A C80A 1.518(4)
C80A H80C 0.9900
C80A H80D 0.9900
C80A C81A 1.528(3)
C81A H81C 0.9900
C81A H81D 0.9900
C82A H82A 1.0000
C82A C83A 1.525(4)
C82A C87A 1.525(3)
C83A H83C 0.9900
C83A H83D 0.9900
C83A C84A 1.524(4)
C84A H84C 0.9900
C84A H84D 0.9900
C84A C85A 1.514(4)
C85A H85C 0.9900
C85A H85D 0.9900
C85A C86A 1.509(4)
C86A H86C 0.9900
C86A H86D 0.9900
C86A C87A 1.522(4)
C87A H87C 0.9900
C87A H87D 0.9900
C88 C89 1.394(4)
C88 C93 1.390(4)
C88 C94 1.494(4)
C89 H89 0.9500
C89 C90 1.388(4)
C90 H90 0.9500
C90 C91 1.390(4)
C91 C92 1.382(4)
C91 C95 1.512(4)
C92 H92 0.9500
C92 C93 1.386(4)
C93 H93 0.9500
C94 H94A 0.9800
C94 H94B 0.9800
C94 H94C 0.9800
C95 H95A 0.9800
C95 H95B 0.9800
C95 H95C 0.9800

loop_
_geom_torsion_atom_site_label_1
_geom_torsion_atom_site_label_2
_geom_torsion_atom_site_label_3
_geom_torsion_atom_site_label_4
_geom_torsion
Ni1 P1 C70 C71 71.01(19)
Ni1 P1 C70 C75 -157.38(18)
Ni1 P1 C76 C77 -52.33(19)
Ni1 P1 C76 C81 176.94(16)
Ni1 P1 C82 C83 -70.82(19)
Ni1 P1 C82 C87 54.23(19)
P1 C70 C71 C72 -167.43(18)
P1 C70 C75 C74 170.4(2)
P1 C76 C77 C78 171.01(17)
P1 C76 C81 C80 -170.38(18)
P1 C82 C83 C84 -176.68(18)
P1 C82 C87 C86 175.1(2)
N1 C2 C3 N2 0.0(3)
N1 C4 C5 C6 171.6(2)
N1 C4 C5 C10 -14.4(3)
N1 C4 C9 C8 -171.4(2)
N1 C4 C9 C24 12.5(3)
N2 C37 C38 C39 175.69(19)
N2 C37 C38 C43 -8.7(3)
N2 C37 C42 C41 -173.86(19)
N2 C37 C42 C57 13.9(3)
C1 N1 C2 C3 0.1(3)
C1 N1 C4 C5 -87.6(3)
C1 N1 C4 C9 92.5(3)
C1 N2 C3 C2 0.0(3)
C1 N2 C37 C38 -90.1(3)
C1 N2 C37 C42 91.6(3)
C2 N1 C1 Ni1 178.92(16)
C2 N1 C1 N2 -0.1(2)
C2 N1 C4 C5 86.4(3)
C2 N1 C4 C9 -93.4(3)
C3 N2 C1 Ni1 -178.92(16)
C3 N2 C1 N1 0.1(2)
C3 N2 C37 C38 86.9(3)
C3 N2 C37 C42 -91.4(3)
C4 N1 C1 Ni1 -6.2(3)
C4 N1 C1 N2 174.82(19)
C4 N1 C2 C3 -174.6(2)
C4 C5 C6 C7 1.5(4)
C4 C5 C10 C11 -65.1(3)
C4 C5 C10 C17 169.2(2)
C4 C9 C24 C25 70.7(3)
C4 C9 C24 C31 -164.7(2)
C5 C4 C9 C8 8.7(3)
C5 C4 C9 C24 -167.3(2)
C5 C6 C7 C8 5.1(4)
C5 C6 C7 C23 -176.3(2)
C5 C10 C11 C12 141.0(2)
C5 C10 C11 C16 -39.3(3)
C5 C10 C17 C18 108.6(3)
C5 C10 C17 C22 -71.0(3)
C6 C5 C10 C11 108.7(3)
C6 C5 C10 C17 -16.9(3)
C6 C7 C8 C9 -5.0(4)
C7 C8 C9 C4 -1.8(4)
C7 C8 C9 C24 174.3(2)
C8 C9 C24 C25 -105.2(3)
C8 C9 C24 C31 19.4(3)
C9 C4 C5 C6 -8.6(3)
C9 C4 C5 C10 165.4(2)
C9 C24 C25 C26 14.9(3)
C9 C24 C25 C30 -170.1(2)
C9 C24 C31 C32 -96.6(3)
C9 C24 C31 C36 83.1(3)
C10 C5 C6 C7 -172.6(2)
C10 C11 C12 C13 -179.3(2)
C10 C11 C16 C15 179.5(2)
C10 C17 C18 C19 -179.8(2)
C10 C17 C22 C21 179.1(2)
C11 C10 C17 C18 -15.7(3)
C11 C10 C17 C22 164.7(2)
C11 C12 C13 C14 -0.4(4)
C12 C11 C16 C15 -0.7(4)
C12 C13 C14 C15 -0.3(4)
C13 C14 C15 C16 0.5(4)
C14 C15 C16 C11 0.0(4)
C16 C11 C12 C13 0.9(4)
C17 C10 C11 C12 -92.7(3)
C17 C10 C11 C16 87.0(3)
C17 C18 C19 C20 0.6(4)
C18 C17 C22 C21 -0.5(4)
C18 C19 C20 C21 -0.4(4)
C19 C20 C21 C22 -0.3(4)
C20 C21 C22 C17 0.8(4)
C22 C17 C18 C19 -0.2(4)
C23 C7 C8 C9 176.5(2)
C24 C25 C26 C27 175.8(2)
C24 C25 C30 C29 -175.3(2)
C24 C31 C32 C33 -179.2(2)
C24 C31 C36 C35 179.5(2)
C25 C24 C31 C32 29.7(3)
C25 C24 C31 C36 -150.6(2)
C25 C26 C27 C28 -0.9(4)
C26 C25 C30 C29 0.0(4)
C26 C27 C28 C29 0.4(4)
C27 C28 C29 C30 0.4(4)
C28 C29 C30 C25 -0.6(4)
C30 C25 C26 C27 0.7(4)
C31 C24 C25 C26 -111.6(3)
C31 C24 C25 C30 63.5(3)
C31 C32 C33 C34 -0.3(4)
C32 C31 C36 C35 -0.9(4)
C32 C33 C34 C35 -0.8(4)
C33 C34 C35 C36 1.1(4)
C34 C35 C36 C31 -0.3(4)
C36 C31 C32 C33 1.2(4)
C37 N2 C1 Ni1 -1.5(3)
C37 N2 C1 N1 177.54(19)
C37 N2 C3 C2 -177.4(2)
C37 C38 C39 C40 0.1(3)
C37 C38 C43 C44 -68.5(3)
C37 C38 C43 C50 164.3(2)
C37 C42 C57 C58 -165.2(2)
C37 C42 C57 C64 72.3(3)
C38 C37 C42 C41 7.9(3)
C38 C37 C42 C57 -164.4(2)
C38 C39 C40 C41 3.6(4)
C38 C39 C40 C56 -178.0(2)
C38 C43 C44 C45 -32.0(3)
C38 C43 C44 C49 147.9(2)
C38 C43 C50 C51 -62.5(3)
C38 C43 C50 C55 118.8(3)
C39 C38 C43 C44 107.0(2)
C39 C38 C43 C50 -20.2(3)
C39 C40 C41 C42 -1.6(3)
C40 C41 C42 C37 -4.0(3)
C40 C41 C42 C57 168.4(2)
C41 C42 C57 C58 22.7(3)
C41 C42 C57 C64 -99.8(2)
C42 C37 C38 C39 -6.0(3)
C42 C37 C38 C43 169.6(2)
C42 C57 C58 C59 97.4(3)
C42 C57 C58 C63 -83.5(3)
C42 C57 C64 C65 -170.4(2)
C42 C57 C64 C69 13.5(3)
C43 C38 C39 C40 -175.5(2)
C43 C44 C45 C46 178.3(2)
C43 C44 C49 C48 -179.4(2)
C43 C50 C51 C52 179.8(2)
C43 C50 C55 C54 179.3(2)
C44 C43 C50 C51 171.3(2)
C44 C43 C50 C55 -7.5(3)
C44 C45 C46 C47 1.5(4)
C45 C44 C49 C48 0.5(4)
C45 C46 C47 C48 -0.3(4)
C46 C47 C48 C49 -0.8(5)
C47 C48 C49 C44 0.7(4)
C49 C44 C45 C46 -1.6(4)
C50 C43 C44 C45 95.4(3)
C50 C43 C44 C49 -84.7(3)
C50 C51 C52 C53 1.1(4)
C51 C50 C55 C54 0.6(4)
C51 C52 C53 C54 0.2(4)
C52 C53 C54 C55 -1.1(4)
C53 C54 C55 C50 0.6(4)
C55 C50 C51 C52 -1.4(4)
C56 C40 C41 C42 -179.9(2)
C57 C58 C59 C60 179.2(3)
C57 C58 C63 C62 -179.4(2)
C57 C64 C65 C66 -176.1(2)
C57 C64 C69 C68 175.7(2)
C58 C57 C64 C65 64.1(3)
C58 C57 C64 C69 -112.0(2)
C58 C59 C60 C61 0.2(5)
C59 C58 C63 C62 -0.2(4)
C59 C60 C61 C62 -0.2(4)
C60 C61 C62 C63 0.0(4)
C61 C62 C63 C58 0.2(4)
C63 C58 C59 C60 0.0(4)
C64 C57 C58 C59 -139.1(2)
C64 C57 C58 C63 40.0(3)
C64 C65 C66 C67 0.6(4)
C65 C64 C69 C68 -0.4(4)
C65 C66 C67 C68 -1.1(4)
C66 C67 C68 C69 0.9(4)
C67 C68 C69 C64 -0.1(4)
C69 C64 C65 C66 0.2(4)
C70 P1 C76 C77 77.5(2)
C70 P1 C76 C81 -53.2(2)
C70 P1 C82 C83 166.09(19)
C70 P1 C82 C87 -68.9(2)
C70 C71 C72 C73 -55.9(3)
C71 C70 C75 C74 -56.7(3)
C71 C72 C73 C74 54.5(3)
C72 C73 C74 C75 -54.9(3)
C73 C74 C75 C70 56.1(3)
C75 C70 C71 C72 56.7(3)
C76 P1 C70 C71 -57.7(2)
C76 P1 C70 C75 74.0(2)
C76 P1 C82 C83 50.4(2)
C76 P1 C82 C87 175.50(18)
C76 C77 C78 C79 54.6(3)
C77 C76 C81 C80 57.8(3)
C77 C78 C79 C80 -56.0(3)
C78 C79 C80 C81 57.2(3)
C79 C80 C81 C76 -57.6(3)
C81 C76 C77 C78 -56.2(3)
C82 P1 C70 C71 -168.63(18)
C82 P1 C70 C75 -37.0(2)
C82 P1 C76 C77 -172.40(17)
C82 P1 C76 C81 56.9(2)
C82 C83 C84 C85 -57.8(3)
C83 C82 C87 C86 -57.0(3)
C83 C84 C85 C86 55.9(3)
C84 C85 C86 C87 -54.4(3)
C85 C86 C87 C82 55.2(3)
C87 C82 C83 C84 58.2(3)
Ni1A P1A C70A C71A 71.58(19)
Ni1A P1A C70A C75A -158.86(18)
Ni1A P1A C76A C77A -45.00(19)
Ni1A P1A C76A C81A -174.50(16)
Ni1A P1A C82A C83A -78.6(2)
Ni1A P1A C82A C87A 47.3(2)
P1A C70A C71A C72A -171.2(2)
P1A C70A C75A C74A 176.0(2)
P1A C76A C77A C78A 170.23(17)
P1A C76A C81A C80A -173.29(17)
P1A C82A C83A C84A -179.8(2)
P1A C82A C87A C86A 174.4(2)
N1A C2A C3A N2A -0.1(3)
N1A C4A C5A C6A 174.3(2)
N1A C4A C5A C10A -8.6(4)
N1A C4A C9A C8A -172.6(2)
N1A C4A C9A C24A 16.0(3)
N2A C37A C38A C39A 175.4(2)
N2A C37A C38A C43A -10.9(3)
N2A C37A C42A C41A -175.3(2)
N2A C37A C42A C57A 11.9(3)
C1A N1A C2A C3A 0.3(3)
C1A N1A C4A C5A -98.7(3)
C1A N1A C4A C9A 82.0(3)
C1A N2A C3A C2A -0.1(3)
C1A N2A C37A C38A -100.0(3)
C1A N2A C37A C42A 82.6(3)
C2A N1A C1A Ni1A 179.82(16)
C2A N1A C1A N2A -0.3(3)
C2A N1A C4A C5A 89.2(3)
C2A N1A C4A C9A -90.0(3)
C3A N2A C1A Ni1A -179.90(18)
C3A N2A C1A N1A 0.2(3)
C3A N2A C37A C38A 76.3(3)
C3A N2A C37A C42A -101.1(3)
C4A N1A C1A Ni1A 6.7(3)
C4A N1A C1A N2A -173.5(2)
C4A N1A C2A C3A 173.1(2)
C4A C5A C6A C7A 0.2(4)
C4A C5A C10A C11A -74.7(3)
C4A C5A C10A C17A 159.9(2)
C4A C9A C24A C25A 67.5(3)
C4A C9A C24A C31A -166.9(2)
C5A C4A C9A C8A 8.2(4)
C5A C4A C9A C24A -163.2(2)
C5A C6A C7A C8A 4.3(4)
C5A C6A C7A C23A -174.4(2)
C5A C10A C11A C12A 177.6(2)
C5A C10A C11A C16A -1.8(3)
C5A C10A C17A C18A 77.1(3)
C5A C10A C17A C22A -104.3(3)
C6A C5A C10A C11A 102.2(3)
C6A C5A C10A C17A -23.1(3)
C6A C7A C8A C9A -2.5(4)
C7A C8A C9A C4A -3.6(4)
C7A C8A C9A C24A 167.8(2)
C8A C9A C24A C25A -103.6(3)
C8A C9A C24A C31A 22.0(3)
C9A C4A C5A C6A -6.5(4)
C9A C4A C5A C10A 170.6(2)
C9A C24A C25A C26A 34.4(3)
C9A C24A C25A C30A -145.3(2)
C9A C24A C31A C32A -100.3(3)
C9A C24A C31A C36A 79.9(3)
C10A C5A C6A C7A -176.9(2)
C10A C11A C12A C13A -177.0(2)
C10A C11A C16A C15A 176.2(2)
C10A C17A C18A C19A -177.6(2)
C10A C17A C22A C21A 179.6(2)
C11A C10A C17A C18A -49.6(3)
C11A C10A C17A C22A 128.9(2)
C11A C12A C13A C14A -0.3(4)
C12A C11A C16A C15A -3.2(4)
C12A C13A C14A C15A -1.2(4)
C13A C14A C15A C16A 0.5(4)
C14A C15A C16A C11A 1.8(4)
C16A C11A C12A C13A 2.5(4)
C17A C10A C11A C12A -55.3(3)
C17A C10A C11A C16A 125.3(2)
C17A C18A C19A C20A -2.9(4)
C18A C17A C22A C21A -1.8(4)
C18A C19A C20A C21A -0.2(4)
C19A C20A C21A C22A 2.3(4)
C20A C21A C22A C17A -1.3(4)
C22A C17A C18A C19A 3.8(4)
C23A C7A C8A C9A 176.2(2)
C24A C25A C26A C27A -178.7(2)
C24A C25A C30A C29A 178.5(2)
C24A C31A C32A C33A 179.2(3)
C24A C31A C36A C35A -179.1(3)
C25A C24A C31A C32A 23.7(3)
C25A C24A C31A C36A -156.1(2)
C25A C26A C27A C28A 0.1(4)
C26A C25A C30A C29A -1.2(4)
C26A C27A C28A C29A -1.0(4)
C27A C28A C29A C30A 0.8(4)
C28A C29A C30A C25A 0.3(4)
C30A C25A C26A C27A 1.0(4)
C31A C24A C25A C26A -92.0(3)
C31A C24A C25A C30A 88.3(3)
C31A C32A C33A C34A 0.3(5)
C32A C31A C36A C35A 1.1(4)
C32A C33A C34A C35A 0.4(5)
C33A C34A C35A C36A -0.4(5)
C34A C35A C36A C31A -0.4(5)
C36A C31A C32A C33A -1.0(5)
C37A N2A C1A Ni1A -3.1(3)
C37A N2A C1A N1A 177.0(2)
C37A N2A C3A C2A -176.8(2)
C37A C38A C39A C40A 1.6(4)
C37A C38A C43A C44A -84.2(3)
C37A C38A C43A C50A 150.6(2)
C37A C42A C57A C58A -168.7(2)
C37A C42A C57A C64A 63.9(3)
C38A C37A C42A C41A 7.4(4)
C38A C37A C42A C57A -165.4(2)
C38A C39A C40A C41A 3.6(4)
C38A C39A C40A C56A -177.7(2)
C38A C43A C44A C45A -3.2(3)
C38A C43A C44A C49A 177.5(2)
C38A C43A C50A C51A -103.8(3)
C38A C43A C50A C55A 76.8(3)
C39A C38A C43A C44A 89.2(3)
C39A C38A C43A C50A -35.9(3)
C39A C40A C41A C42A -3.5(4)
C40A C41A C42A C37A -1.8(4)
C40A C41A C42A C57A 170.8(2)
C41A C42A C57A C58A 18.8(3)
C41A C42A C57A C64A -108.6(2)
C42A C37A C38A C39A -7.2(3)
C42A C37A C38A C43A 166.5(2)
C42A C57A C58A C59A 68.6(3)
C42A C57A C58A C63A -113.3(3)
C42A C57A C64A C65A -135.7(2)
C42A C57A C64A C69A 44.3(3)
C43A C38A C39A C40A -172.1(2)
C43A C44A C45A C46A -179.8(2)
C43A C44A C49A C48A 179.5(2)
C43A C50A C51A C52A 178.7(3)
C43A C50A C55A C54A -177.6(2)
C44A C43A C50A C51A 129.7(2)
C44A C43A C50A C55A -49.6(3)
C44A C45A C46A C47A 0.6(4)
C45A C44A C49A C48A 0.1(4)
C45A C46A C47A C48A -0.5(4)
C46A C47A C48A C49A 0.1(4)
C47A C48A C49A C44A 0.0(4)
C49A C44A C45A C46A -0.5(4)
C50A C43A C44A C45A 124.7(2)
C50A C43A C44A C49A -54.7(3)
C50A C51A C52A C53A -0.5(5)
C51A C50A C55A C54A 3.0(4)
C51A C52A C53A C54A 1.8(5)
C52A C53A C54A C55A -0.7(5)
C53A C54A C55A C50A -1.8(4)
C55A C50A C51A C52A -1.9(4)
C56A C40A C41A C42A 177.8(2)
C57A C58A C59A C60A 179.2(2)
C57A C58A C63A C62A -178.0(2)
C57A C64A C65A C66A -179.1(2)
C57A C64A C69A C68A 178.9(2)
C58A C57A C64A C65A 97.0(3)
C58A C57A C64A C69A -83.0(3)
C58A C59A C60A C61A -1.3(4)
C59A C58A C63A C62A 0.0(4)
C59A C60A C61A C62A 0.4(4)
C60A C61A C62A C63A 0.8(4)
C61A C62A C63A C58A -1.0(4)
C63A C58A C59A C60A 1.1(4)
C64A C57A C58A C59A -166.1(2)
C64A C57A C58A C63A 11.9(3)
C64A C65A C66A C67A -0.2(4)
C65A C64A C69A C68A -1.1(4)
C65A C66A C67A C68A -0.4(4)
C66A C67A C68A C69A 0.3(4)
C67A C68A C69A C64A 0.5(4)
C69A C64A C65A C66A 0.9(4)
C70A P1A C76A C77A 82.9(2)
C70A P1A C76A C81A -46.6(2)
C70A P1A C82A C83A 158.3(2)
C70A P1A C82A C87A -75.8(2)
C70A C71A C72A C73A -57.3(3)
C71A C70A C75A C74A -54.1(3)
C71A C72A C73A C74A 56.7(4)
C72A C73A C74A C75A -54.9(4)
C73A C74A C75A C70A 54.2(3)
C75A C70A C71A C72A 55.5(3)
C76A P1A C70A C71A -54.7(2)
C76A P1A C70A C75A 74.9(2)
C76A P1A C82A C83A 42.8(2)
C76A P1A C82A C87A 168.7(2)
C76A C77A C78A C79A 57.6(3)
C77A C76A C81A C80A 56.3(3)
C77A C78A C79A C80A -57.2(3)
C78A C79A C80A C81A 56.3(3)
C79A C80A C81A C76A -55.7(3)
C81A C76A C77A C78A -57.4(3)
C82A P1A C70A C71A -166.92(18)
C82A P1A C70A C75A -37.4(2)
C82A P1A C76A C77A -166.90(18)
C82A P1A C76A C81A 63.6(2)
C82A C83A C84A C85A -55.7(3)
C83A C82A C87A C86A -56.4(3)
C83A C84A C85A C86A 55.2(4)
C84A C85A C86A C87A -54.0(4)
C85A C86A C87A C82A 55.3(4)
C87A C82A C83A C84A 55.6(3)
C88 C89 C90 C91 -0.7(5)
C89 C88 C93 C92 0.7(4)
C89 C90 C91 C92 1.2(4)
C89 C90 C91 C95 179.3(3)
C90 C91 C92 C93 -0.8(5)
C91 C92 C93 C88 -0.2(5)
C93 C88 C89 C90 -0.3(4)
C94 C88 C89 C90 179.7(3)
C94 C88 C93 C92 -179.2(3)
C95 C91 C92 C93 -178.9(3)
